data_7033679
loop_
_publ_author_name
'Kaur, Gurpreet'
'Polson, Matthew I. J.'
'Hartshorn, Richard M.'

_publ_section_title
;
 Deliberate boxes and accidental wheels.
;
_journal_issue 9
_journal_name_full 'Dalton transactions (Cambridge, England : 2003)'
_journal_page_first 4200
_journal_page_last 4206
_journal_paper_doi 10.1039/c4dt03089c
_journal_volume 44
_journal_year 2015
_chemical_formula_moiety 'C120 H96 Fe2 N20 O4 Zn2, 5(F6 P), N O3, C2 H3 N'
_chemical_formula_sum 'C122 H99 F30 Fe2 N22 O7 P5 Zn2'
_chemical_formula_weight 2952.52
_chemical_name_systematic
;
 ?
;
_space_group_crystal_system monoclinic
_space_group_IT_number 14
_space_group_name_Hall '-P 2yn'
_space_group_name_H-M_alt 'P 1 21/n 1'
_symmetry_space_group_name_Hall '-P 2yn'
_symmetry_space_group_name_H-M 'P 1 21/n 1'
_atom_sites_solution_hydrogens mixed
_atom_sites_solution_primary direct
_audit_creation_date 2014-06-23
_audit_creation_method
;
Olex2 1.2
(compiled 2014.06.18 svn.r2945 for OlexSys, GUI svn.r4846)
;
_audit_update_record
;
2015-01-16 deposited with the CCDC.
2015-01-16 downloaded from the CCDC.
;
_cell_angle_alpha 90
_cell_angle_beta 101.626(4)
_cell_angle_gamma 90
_cell_formula_units_Z 4
_cell_length_a 20.9518(10)
_cell_length_b 19.8601(6)
_cell_length_c 36.0894(12)
_cell_measurement_reflns_used 9666
_cell_measurement_temperature 173.35(10)
_cell_measurement_theta_max 73.0410
_cell_measurement_theta_min 3.3450
_cell_volume 14708.9(10)
_computing_cell_refinement
;
CrysAlisPro, Agilent Technologies,
Version 1.171.37.31 (release 14-01-2014 CrysAlis171 .NET)
(compiled Jan 14 2014,18:38:05)
;
_computing_data_collection
;
CrysAlisPro, Agilent Technologies,
Version 1.171.37.31 (release 14-01-2014 CrysAlis171 .NET)
(compiled Jan 14 2014,18:38:05)
;
_computing_data_reduction
;
CrysAlisPro, Agilent Technologies,
Version 1.171.37.31 (release 14-01-2014 CrysAlis171 .NET)
(compiled Jan 14 2014,18:38:05)
;
_computing_molecular_graphics 'Olex2 (Dolomanov et al., 2009)'
_computing_publication_material 'Olex2 (Dolomanov et al., 2009)'
_computing_structure_refinement 'ShelXL (Sheldrick, 2008)'
_computing_structure_solution 'ShelXS (Sheldrick, 2008)'
_diffrn_ambient_environment N~2~
_diffrn_ambient_temperature 173.35(10)
_diffrn_detector 'CCD plate'
_diffrn_detector_area_resol_mean 5.3250
_diffrn_detector_type Atlas
_diffrn_measured_fraction_theta_full 0.996
_diffrn_measured_fraction_theta_max 0.962
_diffrn_measurement_details
;
  1 omega -100.00  -22.00   1.0000   50.0000
omega____ theta____ kappa____ phi______ frames
    -      -41.2539  -37.0000   30.0000 78

  2 omega   68.00   96.00   1.0000   50.0000
omega____ theta____ kappa____ phi______ frames
    -       41.2539 -125.0000  -90.0000 28

  3 omega  -79.00   -2.00   1.0000  230.0000
omega____ theta____ kappa____ phi______ frames
    -      -43.5000  125.0000  -30.0000 77

  4 omega  -54.00   15.00   1.0000  230.0000
omega____ theta____ kappa____ phi______ frames
    -      -43.5000   45.0000 -120.0000 69

  5 omega   57.00   86.00   1.0000  230.0000
omega____ theta____ kappa____ phi______ frames
    -      107.4325  -30.0000 -180.0000 29

  6 omega   98.00  157.00   1.0000  230.0000
omega____ theta____ kappa____ phi______ frames
    -      107.4325  125.0000  -60.0000 59

  7 omega   56.00   86.00   1.0000  230.0000
omega____ theta____ kappa____ phi______ frames
    -      107.4325  -30.0000  -30.0000 30

  8 omega   32.00   99.00   1.0000  230.0000
omega____ theta____ kappa____ phi______ frames
    -      107.4325  -94.0000   30.0000 67

  9 omega   62.00  102.00   1.0000  230.0000
omega____ theta____ kappa____ phi______ frames
    -      107.4325  -94.0000  120.0000 40

 10 omega   43.00   70.00   1.0000  230.0000
omega____ theta____ kappa____ phi______ frames
    -      107.4325  -30.0000  -90.0000 27

 11 omega   84.00  178.00   1.0000  230.0000
omega____ theta____ kappa____ phi______ frames
    -      107.4325   30.0000   30.0000 94

 12 omega   43.00   90.00   1.0000  230.0000
omega____ theta____ kappa____ phi______ frames
    -      107.4325  -30.0000   60.0000 47

 13 omega   38.00   94.00   1.0000  230.0000
omega____ theta____ kappa____ phi______ frames
    -      107.4325  -45.0000   30.0000 56
;
_diffrn_measurement_device 'four-circle diffractometer'
_diffrn_measurement_device_type 'SuperNova, Dual, Cu at zero, Atlas'
_diffrn_measurement_method '\w scans'
_diffrn_orient_matrix_UB_11 0.0667684000
_diffrn_orient_matrix_UB_12 0.0150615000
_diffrn_orient_matrix_UB_13 -0.0099160000
_diffrn_orient_matrix_UB_21 -0.0100005000
_diffrn_orient_matrix_UB_22 0.0757108000
_diffrn_orient_matrix_UB_23 0.0060775000
_diffrn_orient_matrix_UB_31 0.0328557000
_diffrn_orient_matrix_UB_32 -0.0072724000
_diffrn_orient_matrix_UB_33 0.0420061000
_diffrn_radiation_monochromator mirror
_diffrn_radiation_probe x-ray
_diffrn_radiation_type CuK\a
_diffrn_radiation_wavelength 1.54184
_diffrn_reflns_av_R_equivalents 0.0582
_diffrn_reflns_av_unetI/netI 0.0798
_diffrn_reflns_Laue_measured_fraction_full 0.996
_diffrn_reflns_Laue_measured_fraction_max 0.962
_diffrn_reflns_limit_h_max 25
_diffrn_reflns_limit_h_min -26
_diffrn_reflns_limit_k_max 22
_diffrn_reflns_limit_k_min -24
_diffrn_reflns_limit_l_max 44
_diffrn_reflns_limit_l_min -29
_diffrn_reflns_number 62630
_diffrn_reflns_point_group_measured_fraction_full 0.996
_diffrn_reflns_point_group_measured_fraction_max 0.962
_diffrn_reflns_theta_full 67.684
_diffrn_reflns_theta_max 74.428
_diffrn_reflns_theta_min 2.699
_diffrn_source 'sealed X-ray tube'
_diffrn_source_type 'SuperNova (Cu) X-ray Source'
_exptl_absorpt_coefficient_mu 3.260
_exptl_absorpt_correction_T_max 0.960
_exptl_absorpt_correction_T_min 0.637
_exptl_absorpt_correction_type gaussian
_exptl_absorpt_process_details
;
CrysAlisPro, Agilent Technologies,
Version 1.171.37.31 (release 14-01-2014 CrysAlis171 .NET)
(compiled Jan 14 2014,18:38:05)
Numerical absorption correction based on gaussian integration over
            a multifaceted crystal model
Empirical absorption correction using spherical harmonics,
 implemented in SCALE3 ABSPACK scaling algorithm.
;
_exptl_crystal_colour purple
_exptl_crystal_density_diffrn 1.333
_exptl_crystal_description fragment
_exptl_crystal_F_000 5992
_exptl_crystal_recrystallization_method 'Vapour Deposition'
_exptl_crystal_size_max 0.1981
_exptl_crystal_size_mid 0.1494
_exptl_crystal_size_min 0.0135
_refine_diff_density_max 0.800
_refine_diff_density_min -0.989
_refine_diff_density_rms 0.084
_refine_ls_extinction_method none
_refine_ls_goodness_of_fit_ref 0.993
_refine_ls_hydrogen_treatment mixed
_refine_ls_matrix_type full
_refine_ls_number_parameters 1712
_refine_ls_number_reflns 28900
_refine_ls_number_restraints 4
_refine_ls_restrained_S_all 0.993
_refine_ls_R_factor_all 0.1124
_refine_ls_R_factor_gt 0.0707
_refine_ls_shift/su_max 0.010
_refine_ls_shift/su_mean 0.000
_refine_ls_structure_factor_coef Fsqd
_refine_ls_weighting_details
;
 w=1/[\s^2^(Fo^2^)+(0.1153P)^2^]
 where P=(Fo^2^+2Fc^2^)/3
;
_refine_ls_weighting_scheme calc
_refine_ls_wR_factor_gt 0.1861
_refine_ls_wR_factor_ref 0.2075
_reflns_Friedel_coverage 0.000
_reflns_number_gt 17013
_reflns_number_total 28900
_reflns_threshold_expression 'I > 2\s(I)'
_cod_data_source_file c4dt03089c2.cif
_cod_data_source_block gka116a
_cod_depositor_comments 'Adding full bibliography for 7033678--7033682.cif.'
_cod_database_code 7033679
_shelxl_version_number 2013-2
_chemical_oxdiff_formula C122H91N21O4F24P4FE2ZN2
_shelx_space_group_comment
;
The symmetry employed for this shelxl refinement is uniquely defined
by the following loop, which should always be used as a source of
symmetry information in preference to the above space-group names.
They are only intended as comments.
;
_reflns_odcompleteness_completeness 99.67
_reflns_odcompleteness_iscentric 1
_reflns_odcompleteness_theta 66.97
_olex2_refinement_description
;
1. Fixed Uiso
 At 1.2 times of:
  All C(H) groups, All C(H,H) groups, All N(H) groups
 At 1.5 times of:
  All C(H,H,H) groups
2. Restrained distances
 H32-N32
 0.9 with sigma of 0.02
 H20-N20
 0.9 with sigma of 0.02
 N91-H91
 0.9 with sigma of 0.02
 N48-H48
 0.9 with sigma of 0.02
3. Uiso/Uaniso restraints and constraints
Uiso(N50) = Uiso(N50A)
4. Others
 Fixed Sof: F51(0.5) F52(0.5) F53(0.5) F54(0.5) F55(0.5) F56(0.5) P50(0.5)
 F61(0.5) F62(0.5) F64(0.5) F65(0.5) F66(0.5) P60(0.5) N50(0.5) O8(0.5)
 N50A(0.5) O169(0.5) F3(0.5)
 Fixed Uiso: F51(0.13) F52(0.13) F53(0.13) F54(0.13) F55(0.13) F56(0.13)
 P50(0.13) F61(0.11) F62(0.11) F64(0.11) F65(0.11) F66(0.11) P60(0.11) F3(0.11)
5.a Secondary CH2 refined with riding coordinates:
 C86(H86A,H86B), C103(H10A,H10B), C118(H11A,H11B), C119(H11C,H11D), C136(H13A,
 H13B), C137(H13C,H13D), C160(H16A,H16B), C167(H16C,H16D)
5.b Aromatic/amide H refined with riding coordinates:
 C2(H2), C3(H3), C4(H4), C6(H6), C19(H19), C37(H37), C41(H41), C46(H46),
 C51(H51), C52(H52), C54(H54), C58(H58), C60(H60), C65(H65), C75(H75), C76(H76),
  C79(H79), C81(H81), C83(H83), C84(H84), C88(H88), C89(H89), C95(H95),
 C99(H99), C101(H101), C102(H102), C106(H106), C107(H107), C108(H108),
 C109(H109), C111(H111), C112(H112), C113(H113), C115(H115), C117(H117),
 C120(H120), C122(H122), C123(H123), C124(H124), C125(H125), C127(H127),
 C128(H128), C129(H129), C130(H130), C131(H131), C133(H133), C134(H134),
 C138(H138), C140(H140), C141(H141), C142(H142), C143(H143), C144(H144),
 C147(H147), C148(H148), C149(H149), C150(H150), C151(H151), C152(H152),
 C153(H153), C154(H154), C156(H156), C158(H158), C161(H161), C163(H163),
 C165(H165), C166(H166), C168(H168), C170(H170), C171(H171), C172(H172),
 C173(H173), C174(H174), C176(H176), C195(H195), C198(H198)
5.c Idealised Me refined as rotating group:
 C202(H20A,H20B,H20C)
;
_olex2_submission_special_instructions 'No special instructions were received'

loop_
_space_group_symop_operation_xyz
'x, y, z'
'-x+1/2, y+1/2, -z+1/2'
'-x, -y, -z'
'x-1/2, -y-1/2, z-1/2'

loop_
_atom_site_label
_atom_site_type_symbol
_atom_site_fract_x
_atom_site_fract_y
_atom_site_fract_z
_atom_site_U_iso_or_equiv
_atom_site_adp_type
_atom_site_occupancy
_atom_site_site_symmetry_order
_atom_site_calc_flag
_atom_site_refinement_flags_posn
_atom_site_refinement_flags_occupancy
_atom_site_disorder_assembly
_atom_site_disorder_group
C2 C 0.1544(3) -0.0019(2) 0.47701(15) 0.0511(13) Uani 1 1 d . . . .
H2 H 0.1919 -0.0058 0.4957 0.061 Uiso 1 1 calc R . . .
C3 C 0.0428(3) 0.0241(3) 0.45949(19) 0.0632(16) Uani 1 1 d . . . .
H3 H 0.0040 0.0374 0.4660 0.076 Uiso 1 1 calc R . . .
C4 C 0.0444(3) 0.0105(3) 0.42209(17) 0.0551(14) Uani 1 1 d . . . .
H4 H 0.0072 0.0152 0.4032 0.066 Uiso 1 1 calc R . . .
C6 C 0.0981(3) 0.0180(3) 0.48689(17) 0.0599(15) Uani 1 1 d . . . .
H6 H 0.0971 0.0273 0.5120 0.072 Uiso 1 1 calc R . . .
C19 C 0.1389(2) 0.5517(2) 0.34806(12) 0.0359(10) Uani 1 1 d . . . .
H19 H 0.1454 0.5841 0.3306 0.043 Uiso 1 1 calc R . . .
C25 C 0.3470(2) 0.4067(2) 0.45395(12) 0.0339(9) Uani 1 1 d . . . .
C31 C 0.3190(2) 0.0665(2) 0.44062(12) 0.0325(9) Uani 1 1 d . . . .
C34 C 0.2393(2) 0.5886(2) 0.39650(13) 0.0386(10) Uani 1 1 d . . . .
C37 C 0.1830(2) 0.1680(2) 0.48519(13) 0.0409(11) Uani 1 1 d . . . .
H37 H 0.1661 0.1392 0.5010 0.049 Uiso 1 1 calc R . . .
C39 C 0.3531(2) 0.4332(2) 0.49244(12) 0.0367(10) Uani 1 1 d . . . .
C40 C 0.1799(2) 0.5483(2) 0.38306(12) 0.0353(10) Uani 1 1 d . . . .
C41 C 0.2610(2) 0.2516(2) 0.47624(12) 0.0366(10) Uani 1 1 d . . . .
H41 H 0.2978 0.2770 0.4859 0.044 Uiso 1 1 calc R . . .
C42 C 0.3907(2) -0.0200(2) 0.53390(12) 0.0378(10) Uani 1 1 d . . . .
C43 C 0.3116(2) -0.0879(2) 0.49276(12) 0.0376(10) Uani 1 1 d . . . .
C44 C 0.2715(2) -0.1482(2) 0.47931(14) 0.0412(11) Uani 1 1 d . . . .
C46 C 0.0681(2) -0.0183(2) 0.34117(14) 0.0446(11) Uani 1 1 d . . . .
H46 H 0.0258 -0.0038 0.3410 0.053 Uiso 1 1 calc R . . .
C47 C 0.1025(2) -0.0101(2) 0.41363(14) 0.0419(11) Uani 1 1 d . . . .
C51 C 0.0779(2) 0.4603(2) 0.36675(13) 0.0410(11) Uani 1 1 d . . . .
H51 H 0.0428 0.4307 0.3619 0.049 Uiso 1 1 calc R . . .
C52 C 0.2840(2) 0.4106(2) 0.39341(12) 0.0373(10) Uani 1 1 d . . . .
H52 H 0.2471 0.4254 0.3766 0.045 Uiso 1 1 calc R . . .
C53 C 0.1209(2) 0.4587(2) 0.40166(13) 0.0380(10) Uani 1 1 d . . . .
C54 C 0.4922(2) 0.0479(2) 0.62520(13) 0.0421(11) Uani 1 1 d . . . .
H54 H 0.4958 0.0861 0.6404 0.051 Uiso 1 1 calc R . . .
C56 C 0.1914(2) -0.0674(2) 0.34328(12) 0.0374(10) Uani 1 1 d . . . .
C57 C 0.1201(2) 0.4123(2) 0.43296(13) 0.0406(11) Uani 1 1 d . . . .
C58 C 0.4040(2) 0.4210(2) 0.52312(12) 0.0411(11) Uani 1 1 d . . . .
H58 H 0.4375 0.3915 0.5208 0.049 Uiso 1 1 calc R . . .
C59 C 0.0875(2) 0.5059(2) 0.33918(13) 0.0366(10) Uani 1 1 d . . . .
C60 C 0.3342(3) 0.1629(2) 0.40421(13) 0.0439(11) Uani 1 1 d . . . .
H60 H 0.3567 0.2022 0.4011 0.053 Uiso 1 1 calc R . . .
C62 C 0.0883(3) -0.0312(2) 0.30725(13) 0.0432(12) Uani 1 1 d . . . .
C63 C 0.4396(2) -0.0116(2) 0.56966(12) 0.0373(10) Uani 1 1 d . . . .
C64 C 0.2369(2) 0.2074(2) 0.49955(12) 0.0361(10) Uani 1 1 d . . . .
C65 C 0.3918(2) 0.3655(2) 0.44239(13) 0.0388(10) Uani 1 1 d . . . .
H65 H 0.4277 0.3498 0.4597 0.047 Uiso 1 1 calc R . . .
C66 C 0.1607(3) 0.1920(2) 0.26485(14) 0.0465(12) Uani 1 1 d . . . .
C67 C 0.4437(2) 0.0455(2) 0.59277(12) 0.0358(10) Uani 1 1 d . . . .
C68 C 0.2889(3) 0.3660(3) 0.62570(14) 0.0461(12) Uani 1 1 d . . . .
C71 C 0.2445(3) 0.5499(2) 0.52570(14) 0.0462(12) Uani 1 1 d . . . .
C72 C 0.2579(2) -0.0942(2) 0.35053(12) 0.0363(10) Uani 1 1 d . . . .
C73 C 0.1771(2) 0.2184(2) 0.42380(12) 0.0358(10) Uani 1 1 d . . . .
C75 C 0.2591(2) 0.6411(2) 0.37645(14) 0.0432(11) Uani 1 1 d . . . .
H75 H 0.2351 0.6534 0.3529 0.052 Uiso 1 1 calc R . . .
C76 C 0.2844(3) 0.1406(2) 0.37582(14) 0.0448(11) Uani 1 1 d . . . .
H76 H 0.2722 0.1649 0.3535 0.054 Uiso 1 1 calc R . . .
C78 C 0.4589(3) 0.4419(3) 0.59009(13) 0.0445(11) Uani 1 1 d . . . .
C79 C 0.3564(2) -0.0801(2) 0.52643(12) 0.0391(10) Uani 1 1 d . . . .
H79 H 0.3635 -0.1150 0.5440 0.047 Uiso 1 1 calc R . . .
C80 C 0.1123(2) -0.0275(2) 0.37537(14) 0.0416(11) Uani 1 1 d . . . .
C81 C 0.2531(2) 0.0814(2) 0.38126(13) 0.0396(10) Uani 1 1 d . . . .
H81 H 0.2189 0.0670 0.3624 0.048 Uiso 1 1 calc R . . .
C83 C 0.3291(2) 0.6027(2) 0.44560(14) 0.0440(11) Uani 1 1 d . . . .
H83 H 0.3529 0.5900 0.4692 0.053 Uiso 1 1 calc R . . .
C84 C 0.3488(2) -0.1187(2) 0.39800(14) 0.0420(11) Uani 1 1 d . . . .
H84 H 0.3704 -0.1161 0.4231 0.050 Uiso 1 1 calc R . . .
C85 C 0.2660(2) 0.2056(2) 0.54119(12) 0.0396(10) Uani 1 1 d . . . .
C86 C 0.3422(3) 0.0861(3) 0.63684(15) 0.0508(13) Uani 1 1 d . . . .
H86A H 0.3721 0.0508 0.6478 0.061 Uiso 1 1 calc R . . .
H86B H 0.3072 0.0656 0.6187 0.061 Uiso 1 1 calc R . . .
C87 C 0.3029(2) 0.5070(2) 0.52864(13) 0.0414(11) Uani 1 1 d . . . .
C88 C 0.3284(2) 0.3703(2) 0.37963(13) 0.0410(11) Uani 1 1 d . . . .
H88 H 0.3213 0.3591 0.3541 0.049 Uiso 1 1 calc R . . .
C89 C 0.2308(2) 0.2583(2) 0.43871(13) 0.0415(11) Uani 1 1 d . . . .
H89 H 0.2464 0.2893 0.4234 0.050 Uiso 1 1 calc R . . .
C93 C 0.0373(2) 0.4496(2) 0.27706(14) 0.0457(12) Uani 1 1 d . . . .
C95 C 0.3532(2) 0.4979(2) 0.56016(13) 0.0426(11) Uani 1 1 d . . . .
H95 H 0.3527 0.5207 0.5826 0.051 Uiso 1 1 calc R . . .
C96 C 0.3345(2) 0.0200(2) 0.47282(11) 0.0319(9) Uani 1 1 d . . . .
C97 C 0.3146(3) 0.1197(3) 0.66754(15) 0.0505(13) Uani 1 1 d . . . .
C98 C 0.1434(2) 0.2255(2) 0.38308(13) 0.0415(11) Uani 1 1 d . . . .
C99 C 0.1925(2) -0.1907(2) 0.43014(16) 0.0480(12) Uani 1 1 d . . . .
H99 H 0.1637 -0.1844 0.4072 0.058 Uiso 1 1 calc R . . .
C100 C 0.0452(2) 0.5060(2) 0.30080(14) 0.0423(11) Uani 1 1 d . . . .
C101 C 0.2074(2) 0.2859(2) 0.29611(14) 0.0440(11) Uani 1 1 d . . . .
H101 H 0.2073 0.3188 0.3145 0.053 Uiso 1 1 calc R . . .
C102 C 0.3795(2) 0.0307(2) 0.50575(12) 0.0366(10) Uani 1 1 d . . . .
H102 H 0.4025 0.0710 0.5095 0.044 Uiso 1 1 calc R . . .
C103 C 0.4208(2) 0.3219(2) 0.59782(12) 0.0377(10) Uani 1 1 d . . . .
H10A H 0.3873 0.3354 0.5764 0.045 Uiso 1 1 calc R . . .
H10B H 0.4436 0.2837 0.5899 0.045 Uiso 1 1 calc R . . .
C105 C 0.0431(2) -0.0184(2) 0.27041(14) 0.0454(12) Uani 1 1 d . . . .
C106 C 0.5246(3) 0.3705(3) 0.63652(14) 0.0528(13) Uani 1 1 d . . . .
H106 H 0.5318 0.3289 0.6484 0.063 Uiso 1 1 calc R . . .
C107 C 0.4832(3) -0.0644(2) 0.58019(14) 0.0471(12) Uani 1 1 d . . . .
H107 H 0.4804 -0.1025 0.5649 0.056 Uiso 1 1 calc R . . .
C108 C 0.3829(2) 0.3473(2) 0.40435(13) 0.0413(11) Uani 1 1 d . . . .
H108 H 0.4132 0.3202 0.3958 0.050 Uiso 1 1 calc R . . .
C109 C 0.2869(3) -0.1252(3) 0.32405(15) 0.0485(12) Uani 1 1 d . . . .
H109 H 0.2655 -0.1272 0.2989 0.058 Uiso 1 1 calc R . . .
C110 C 0.4691(2) 0.3798(3) 0.60771(12) 0.0399(10) Uani 1 1 d . . . .
C111 C 0.1544(3) 0.1719(2) 0.44694(13) 0.0442(11) Uani 1 1 d . . . .
H111 H 0.1201 0.1434 0.4368 0.053 Uiso 1 1 calc R . . .
C112 C 0.1277(3) 0.3333(3) 0.49529(16) 0.0552(14) Uani 1 1 d . . . .
H112 H 0.1312 0.3074 0.5171 0.066 Uiso 1 1 calc R . . .
C113 C 0.0359(3) -0.0691(3) 0.24340(15) 0.0572(15) Uani 1 1 d . . . .
H113 H 0.0598 -0.1086 0.2486 0.069 Uiso 1 1 calc R . . .
C115 C 0.2765(3) -0.2091(2) 0.49749(16) 0.0482(12) Uani 1 1 d . . . .
H115 H 0.3048 -0.2147 0.5207 0.058 Uiso 1 1 calc R . . .
C116 C 0.0089(3) 0.0418(2) 0.26247(15) 0.0519(14) Uani 1 1 d . . . .
C117 C 0.3787(3) -0.1507(3) 0.37227(15) 0.0499(12) Uani 1 1 d . . . .
H117 H 0.4194 -0.1704 0.3802 0.060 Uiso 1 1 calc R . . .
C118 C 0.0182(3) 0.1029(2) 0.28861(15) 0.0503(13) Uani 1 1 d . . . .
H11A H -0.0244 0.1185 0.2916 0.060 Uiso 1 1 calc R . . .
H11B H 0.0419 0.0889 0.3133 0.060 Uiso 1 1 calc R . . .
C119 C 0.3964(2) 0.1049(2) 0.58367(12) 0.0380(10) Uani 1 1 d . . . .
H11C H 0.4167 0.1396 0.5711 0.046 Uiso 1 1 calc R . . .
H11D H 0.3576 0.0898 0.5662 0.046 Uiso 1 1 calc R . . .
C120 C 0.3502(2) 0.1262(2) 0.43739(13) 0.0384(10) Uani 1 1 d . . . .
H120 H 0.3819 0.1420 0.4574 0.046 Uiso 1 1 calc R . . .
C121 C 0.4039(2) 0.4541(2) 0.55761(12) 0.0421(11) Uani 1 1 d . . . .
C122 C 0.1753(3) 0.3794(2) 0.49197(14) 0.0451(11) Uani 1 1 d . . . .
H122 H 0.2111 0.3832 0.5118 0.054 Uiso 1 1 calc R . . .
C123 C 0.0741(3) 0.3258(3) 0.46565(16) 0.0536(13) Uani 1 1 d . . . .
H123 H 0.0414 0.2949 0.4670 0.064 Uiso 1 1 calc R . . .
C124 C -0.0006(3) 0.4560(3) 0.24077(16) 0.0596(15) Uani 1 1 d . . . .
H124 H -0.0055 0.4191 0.2245 0.072 Uiso 1 1 calc R . . .
C125 C 0.2079(3) 0.1915(3) 0.24258(16) 0.0584(14) Uani 1 1 d . . . .
H125 H 0.2072 0.1586 0.2242 0.070 Uiso 1 1 calc R . . .
C127 C 0.1502(2) -0.0565(2) 0.30874(13) 0.0399(11) Uani 1 1 d . . . .
H127 H 0.1642 -0.0662 0.2865 0.048 Uiso 1 1 calc R . . .
C128 C 0.0150(3) 0.5668(3) 0.28727(15) 0.0521(13) Uani 1 1 d . . . .
H128 H 0.0215 0.6048 0.3026 0.062 Uiso 1 1 calc R . . .
C129 C 0.3484(3) -0.1535(3) 0.33517(16) 0.0512(13) Uani 1 1 d . . . .
H129 H 0.3686 -0.1741 0.3175 0.061 Uiso 1 1 calc R . . .
C130 C 0.5306(3) -0.0615(3) 0.61303(14) 0.0509(13) Uani 1 1 d . . . .
H130 H 0.5589 -0.0975 0.6197 0.061 Uiso 1 1 calc R . . .
C131 C 0.3512(3) 0.6557(3) 0.42682(15) 0.0525(13) Uani 1 1 d . . . .
H131 H 0.3897 0.6777 0.4375 0.063 Uiso 1 1 calc R . . .
C133 C 0.1958(3) -0.2517(3) 0.44684(18) 0.0605(15) Uani 1 1 d . . . .
H133 H 0.1692 -0.2864 0.4355 0.073 Uiso 1 1 calc R . . .
C134 C 0.2552(3) 0.2400(3) 0.24805(17) 0.0584(14) Uani 1 1 d . . . .
H134 H 0.2867 0.2407 0.2332 0.070 Uiso 1 1 calc R . . .
C136 C 0.3581(3) 0.3547(3) 0.64595(15) 0.0518(13) Uani 1 1 d . . . .
H13A H 0.3828 0.3958 0.6454 0.062 Uiso 1 1 calc R . . .
H13B H 0.3587 0.3437 0.6722 0.062 Uiso 1 1 calc R . . .
C137 C 0.0715(3) 0.3834(2) 0.28853(15) 0.0483(12) Uani 1 1 d . . . .
H13C H 0.1010 0.3744 0.2715 0.058 Uiso 1 1 calc R . . .
H13D H 0.0979 0.3886 0.3138 0.058 Uiso 1 1 calc R . . .
C138 C 0.0716(3) 0.3661(3) 0.43416(15) 0.0525(13) Uani 1 1 d . . . .
H138 H 0.0369 0.3619 0.4137 0.063 Uiso 1 1 calc R . . .
C140 C 0.5568(3) 0.4846(3) 0.63050(16) 0.0660(17) Uani 1 1 d . . . .
H140 H 0.5855 0.5199 0.6385 0.079 Uiso 1 1 calc R . . .
C141 C 0.1499(3) 0.5838(2) 0.48471(16) 0.0490(12) Uani 1 1 d . . . .
H141 H 0.1223 0.5821 0.4611 0.059 Uiso 1 1 calc R . . .
C142 C 0.3164(3) 0.6755(3) 0.39252(16) 0.0522(13) Uani 1 1 d . . . .
H142 H 0.3305 0.7116 0.3799 0.063 Uiso 1 1 calc R . . .
C143 C -0.0338(3) 0.0483(3) 0.22735(17) 0.0630(16) Uani 1 1 d . . . .
H143 H -0.0570 0.0882 0.2218 0.076 Uiso 1 1 calc R . . .
C144 C 0.5028(3) 0.4954(3) 0.60187(15) 0.0624(16) Uani 1 1 d . . . .
H144 H 0.4955 0.5374 0.5905 0.075 Uiso 1 1 calc R . . .
C147 C 0.2702(3) 0.2167(3) 0.68659(15) 0.0548(13) Uani 1 1 d . . . .
H147 H 0.2568 0.2610 0.6818 0.066 Uiso 1 1 calc R . . .
C148 C 0.5360(3) -0.0054(3) 0.63569(14) 0.0511(13) Uani 1 1 d . . . .
H148 H 0.5681 -0.0028 0.6576 0.061 Uiso 1 1 calc R . . .
C149 C 0.1931(3) 0.3173(3) 0.59470(15) 0.0517(13) Uani 1 1 d . . . .
H149 H 0.1698 0.2791 0.5850 0.062 Uiso 1 1 calc R . . .
C150 C 0.2637(3) 0.1871(4) 0.72042(17) 0.075(2) Uani 1 1 d . . . .
H150 H 0.2467 0.2113 0.7383 0.091 Uiso 1 1 calc R . . .
C151 C 0.2305(3) 0.5886(3) 0.55476(16) 0.0583(14) Uani 1 1 d . . . .
H151 H 0.2584 0.5897 0.5783 0.070 Uiso 1 1 calc R . . .
C152 C 0.3088(3) 0.0873(4) 0.70037(17) 0.074(2) Uani 1 1 d . . . .
H152 H 0.3223 0.0429 0.7045 0.089 Uiso 1 1 calc R . . .
C153 C 0.2599(3) 0.4293(3) 0.62355(18) 0.0626(15) Uani 1 1 d . . . .
H153 H 0.2835 0.4669 0.6338 0.075 Uiso 1 1 calc R . . .
C154 C -0.0426(3) -0.0027(3) 0.20071(18) 0.0708(19) Uani 1 1 d . . . .
H154 H -0.0721 0.0022 0.1779 0.085 Uiso 1 1 calc R . . .
C156 C 0.1614(3) 0.3792(4) 0.59158(17) 0.0658(17) Uani 1 1 d . . . .
H156 H 0.1177 0.3827 0.5799 0.079 Uiso 1 1 calc R . . .
C158 C 0.1321(3) 0.6232(3) 0.51247(19) 0.0636(16) Uani 1 1 d . . . .
H158 H 0.0933 0.6474 0.5075 0.076 Uiso 1 1 calc R . . .
C159 C -0.0501(3) 0.2897(3) 0.32714(18) 0.0642(16) Uani 1 1 d . . . .
C160 C 0.1117(3) 0.1373(3) 0.26283(18) 0.0602(15) Uani 1 1 d . . . .
H16A H 0.0997 0.1216 0.2369 0.072 Uiso 1 1 calc R . . .
H16B H 0.1312 0.0999 0.2783 0.072 Uiso 1 1 calc R . . .
C161 C 0.2381(3) -0.2625(3) 0.48050(19) 0.0603(15) Uani 1 1 d . . . .
H161 H 0.2413 -0.3048 0.4918 0.072 Uiso 1 1 calc R . . .
C163 C 0.1963(4) 0.4348(3) 0.60611(19) 0.0726(19) Uani 1 1 d . . . .
H163 H 0.1763 0.4768 0.6040 0.087 Uiso 1 1 calc R . . .
C165 C -0.0235(3) 0.5713(3) 0.25219(18) 0.0639(17) Uani 1 1 d . . . .
H165 H -0.0448 0.6114 0.2442 0.077 Uiso 1 1 calc R . . .
C166 C 0.2556(3) 0.2879(3) 0.27584(16) 0.0544(13) Uani 1 1 d . . . .
H166 H 0.2879 0.3207 0.2806 0.065 Uiso 1 1 calc R . . .
C167 C -0.0340(3) 0.3355(3) 0.2979(2) 0.073(2) Uani 1 1 d . . . .
H16C H -0.0672 0.3308 0.2750 0.087 Uiso 1 1 calc R . . .
H16D H -0.0356 0.3815 0.3066 0.087 Uiso 1 1 calc R . . .
C168 C -0.0309(3) 0.5158(3) 0.22850(17) 0.0688(18) Uani 1 1 d . . . .
H168 H -0.0563 0.5190 0.2043 0.083 Uiso 1 1 calc R . . .
C170 C -0.0065(4) -0.0617(3) 0.20872(18) 0.076(2) Uani 1 1 d . . . .
H170 H -0.0107 -0.0960 0.1909 0.091 Uiso 1 1 calc R . . .
C171 C 0.1726(3) 0.6262(3) 0.54747(19) 0.0683(17) Uani 1 1 d . . . .
H171 H 0.1617 0.6532 0.5663 0.082 Uiso 1 1 calc R . . .
C172 C 0.5686(3) 0.4221(3) 0.64739(14) 0.0582(15) Uani 1 1 d . . . .
H172 H 0.6058 0.4148 0.6659 0.070 Uiso 1 1 calc R . . .
C173 C -0.0221(4) 0.1945(4) 0.3651(2) 0.088(2) Uani 1 1 d . . . .
H173 H 0.0069 0.1598 0.3736 0.105 Uiso 1 1 calc R . . .
C174 C -0.1205(6) 0.2538(7) 0.3678(4) 0.178(7) Uani 1 1 d . . . .
H174 H -0.1575 0.2598 0.3779 0.214 Uiso 1 1 calc R . . .
C176 C 0.2827(4) 0.1217(4) 0.72708(19) 0.089(2) Uani 1 1 d . . . .
H176 H 0.2781 0.1006 0.7494 0.106 Uiso 1 1 calc R . . .
C195 C -0.1066(4) 0.2978(5) 0.3414(3) 0.113(3) Uani 1 1 d . . . .
H195 H -0.1349 0.3332 0.3330 0.136 Uiso 1 1 calc R . . .
C198 C -0.0790(5) 0.2003(7) 0.3793(3) 0.166(6) Uani 1 1 d . . . .
H198 H -0.0889 0.1687 0.3962 0.199 Uiso 1 1 calc R . . .
Fe3 Fe 0.23601(3) 0.49063(3) 0.45334(2) 0.03305(16) Uani 1 1 d . . . .
Fe4 Fe 0.23595(3) -0.04910(3) 0.42202(2) 0.03062(15) Uani 1 1 d . . . .
N4 N 0.30105(18) -0.03771(17) 0.46697(10) 0.0330(8) Uani 1 1 d . . . .
N6 N 0.26984(18) 0.04380(18) 0.41251(10) 0.0341(8) Uani 1 1 d . . . .
N8 N 0.17113(18) 0.50276(18) 0.40904(10) 0.0352(8) Uani 1 1 d . . . .
N9 N 0.17251(19) -0.05116(18) 0.37601(10) 0.0372(8) Uani 1 1 d . . . .
N10 N 0.22956(19) -0.1386(2) 0.44564(11) 0.0409(9) Uani 1 1 d . . . .
N12 N 0.29183(18) 0.42898(18) 0.42972(10) 0.0355(8) Uani 1 1 d . . . .
N15 N 0.27409(18) 0.56884(19) 0.43092(10) 0.0367(8) Uani 1 1 d . . . .
N18 N 0.17287(19) 0.41903(18) 0.46162(10) 0.0393(9) Uani 1 1 d . . . .
N20 N 0.38905(19) 0.3003(2) 0.62874(10) 0.0375(8) Uani 1 1 d D . . .
N21 N 0.2049(2) 0.5481(2) 0.49028(11) 0.0443(9) Uani 1 1 d . . . .
N22 N 0.1602(2) 0.23938(18) 0.29115(11) 0.0408(9) Uani 1 1 d . . . .
N23 N 0.30385(19) 0.47495(19) 0.49563(10) 0.0381(8) Uani 1 1 d . . . .
N26 N 0.28844(18) -0.09078(18) 0.38763(10) 0.0360(8) Uani 1 1 d . . . .
N32 N 0.37651(19) 0.13483(19) 0.61744(10) 0.0367(8) Uani 1 1 d D . . .
N36 N 0.25663(19) 0.3108(2) 0.61133(11) 0.0422(9) Uani 1 1 d . . . .
N38 N 0.1577(2) -0.01616(18) 0.44068(11) 0.0423(9) Uani 1 1 d . . . .
N48 N 0.0527(2) 0.1591(2) 0.27569(12) 0.0491(11) Uani 1 1 d D . . .
H48 H 0.027(2) 0.168(3) 0.2530(9) 0.059 Uiso 1 1 d DR . . .
N82 N 0.2953(2) 0.1831(2) 0.66055(11) 0.0443(9) Uani 1 1 d . . . .
N91 N 0.0288(3) 0.3240(2) 0.28849(14) 0.0574(12) Uani 1 1 d D . . .
H91 H 0.026(3) 0.317(3) 0.2637(7) 0.069 Uiso 1 1 d DR . . .
N92 N -0.0083(2) 0.2385(2) 0.33925(12) 0.0525(11) Uani 1 1 d . . . .
O3 O 0.31625(16) 0.24230(17) 0.55270(9) 0.0433(8) Uani 1 1 d . . . .
O5 O 0.13797(18) 0.28329(16) 0.36833(9) 0.0464(8) Uani 1 1 d . . . .
O11 O 0.12016(17) 0.17355(17) 0.36477(9) 0.0464(8) Uani 1 1 d . . . .
O24 O 0.24053(17) 0.17321(18) 0.56397(9) 0.0477(8) Uani 1 1 d . . . .
Zn1 Zn 0.31730(3) 0.22403(3) 0.61006(2) 0.03603(15) Uani 1 1 d . . . .
Zn2 Zn 0.07824(3) 0.23720(3) 0.31683(2) 0.04146(16) Uani 1 1 d . . . .
F41 F 0.91914(18) 0.18458(15) 0.65878(11) 0.0725(10) Uani 1 1 d . . . .
F42 F 0.96426(18) 0.27132(18) 0.69534(14) 0.0949(14) Uani 1 1 d . . . .
F43 F 0.89085(17) 0.29205(16) 0.64110(10) 0.0666(9) Uani 1 1 d . . . .
F44 F 0.86444(16) 0.31072(14) 0.69813(8) 0.0570(8) Uani 1 1 d . . . .
F45 F 0.82003(16) 0.22394(15) 0.66142(9) 0.0618(8) Uani 1 1 d . . . .
F46 F 0.8909(2) 0.20385(16) 0.71536(10) 0.0831(12) Uani 1 1 d . . . .
P40 P 0.89253(8) 0.24739(6) 0.67840(4) 0.0526(3) Uani 1 1 d . . . .
F31 F 0.7139(2) 0.4578(2) 0.69516(14) 0.1140(18) Uani 1 1 d . . . .
F32 F 0.8141(2) 0.4530(2) 0.72694(10) 0.0853(12) Uani 1 1 d . . . .
F33 F 0.7367(2) 0.4674(2) 0.75979(13) 0.0992(14) Uani 1 1 d . . . .
F34 F 0.8024(3) 0.5526(2) 0.75299(11) 0.1147(18) Uani 1 1 d . . . .
F35 F 0.7009(2) 0.5580(2) 0.72272(16) 0.1161(18) Uani 1 1 d . . . .
F36 F 0.78083(17) 0.54417(16) 0.69101(9) 0.0643(9) Uani 1 1 d . . . .
P30 P 0.75644(8) 0.50465(7) 0.72435(4) 0.0541(4) Uani 1 1 d . . . .
F11 F 0.2585(2) 0.6751(3) 0.69146(12) 0.1117(17) Uani 1 1 d . . . .
F12 F 0.3620(2) 0.6670(3) 0.68282(13) 0.1059(15) Uani 1 1 d . . . .
F13 F 0.2802(2) 0.6841(2) 0.63338(11) 0.0855(11) Uani 1 1 d . . . .
F14 F 0.3116(2) 0.5756(3) 0.69836(12) 0.1097(16) Uani 1 1 d . . . .
F15 F 0.22895(18) 0.5922(2) 0.64759(11) 0.0828(11) Uani 1 1 d . . . .
F16 F 0.33278(17) 0.58521(19) 0.64018(9) 0.0707(9) Uani 1 1 d . . . .
P10 P 0.29585(9) 0.63000(9) 0.66604(4) 0.0661(4) Uani 1 1 d . . . .
F21 F 0.48841(18) 0.70088(17) 0.48887(10) 0.0781(12) Uani 1 1 d . . . .
F22 F 0.56827(15) 0.7771(3) 0.49009(10) 0.0894(14) Uani 1 1 d . . . .
F23 F 0.47677(18) 0.7826(2) 0.44517(9) 0.0782(11) Uani 1 1 d . . . .
F24 F 0.49806(18) 0.86069(17) 0.49149(10) 0.0729(10) Uani 1 1 d . . . .
F25 F 0.41800(14) 0.78548(17) 0.48994(11) 0.0717(10) Uani 1 1 d . . . .
F26 F 0.51025(18) 0.77820(17) 0.53551(8) 0.0658(9) Uani 1 1 d . . . .
P20 P 0.49304(6) 0.78081(7) 0.49021(4) 0.0461(3) Uani 1 1 d . . . .
F51 F 0.0903(6) 0.8867(6) 0.5416(3) 0.130 Uiso 0.5 1 d . P A 1
F52 F 0.0928(6) 0.8338(6) 0.4799(3) 0.130 Uiso 0.5 1 d . P A 1
F53 F 0.0905(6) 0.7745(6) 0.5333(3) 0.130 Uiso 0.5 1 d . P A 1
F54 F -0.0233(6) 0.8226(6) 0.5117(3) 0.130 Uiso 0.5 1 d . P B 2
F55 F 0.0517(6) 0.7518(7) 0.4951(4) 0.130 Uiso 0.5 1 d . P B 2
F56 F 0.0084(6) 0.8776(7) 0.4833(4) 0.130 Uiso 0.5 1 d . P A 1
P50 P 0.0475(3) 0.8203(4) 0.5059(2) 0.130 Uiso 0.5 1 d . P A 1
F61 F 0.0065(5) 0.8167(6) 0.5363(3) 0.110 Uiso 0.5 1 d . P A 1
F62 F 0.0356(5) 0.8158(5) 0.4407(3) 0.110 Uiso 0.5 1 d . P B 2
F64 F -0.0467(5) 0.7696(5) 0.4615(3) 0.110 Uiso 0.5 1 d . P B 2
F65 F -0.0256(5) 0.8750(6) 0.4614(3) 0.110 Uiso 0.5 1 d . P B 2
F66 F 0.0061(6) 0.7468(6) 0.4757(3) 0.110 Uiso 0.5 1 d . P A 1
P60 P 0.0158(3) 0.8104(3) 0.47768(17) 0.110 Uiso 0.5 1 d . P B 2
O45 O 0.49993(19) 0.7925(2) 0.34039(11) 0.0625(11) Uani 1 1 d . . . .
O77 O 0.4478(2) 0.7711(2) 0.28453(11) 0.0736(13) Uani 1 1 d . . . .
N50 N 0.5044(4) 0.7939(4) 0.3095(3) 0.0361(12) Uiso 0.5 1 d . P C 1
O8 O 0.5525(4) 0.8123(4) 0.3005(2) 0.059(2) Uani 0.5 1 d . P C 1
N50A N 0.4941(4) 0.7737(4) 0.3054(3) 0.0361(12) Uiso 0.5 1 d . P C 2
O169 O 0.5388(4) 0.7430(5) 0.2923(2) 0.073(3) Uani 0.5 1 d . P C 2
N200 N 0.5896(4) 0.7583(4) 0.66323(17) 0.095(2) Uani 1 1 d . . D 2
C201 C 0.5961(4) 0.8010(4) 0.68422(17) 0.0745(19) Uani 1 1 d . . D 2
C202 C 0.6072(5) 0.8571(4) 0.71040(19) 0.104(3) Uani 1 1 d . . D 2
H20A H 0.6075 0.8412 0.7356 0.156 Uiso 1 1 calc GR . D 2
H20B H 0.5731 0.8897 0.7034 0.156 Uiso 1 1 calc GR . D 2
H20C H 0.6484 0.8776 0.7096 0.156 Uiso 1 1 calc GR . D 2
H20 H 0.4177(18) 0.282(2) 0.6475(10) 0.036(13) Uiso 1 1 d D . . .
H32 H 0.407(2) 0.151(3) 0.6365(12) 0.07(2) Uiso 1 1 d D . . .
F3 F 0.0742(5) 0.8748(6) 0.5104(3) 0.110 Uiso 0.5 1 d . P B 2

loop_
_atom_site_aniso_label
_atom_site_aniso_U_11
_atom_site_aniso_U_22
_atom_site_aniso_U_33
_atom_site_aniso_U_23
_atom_site_aniso_U_13
_atom_site_aniso_U_12
C2 0.072(4) 0.034(2) 0.050(3) 0.005(2) 0.018(3) -0.007(2)
C3 0.068(4) 0.041(3) 0.093(5) 0.006(3) 0.047(4) -0.007(3)
C4 0.056(3) 0.041(3) 0.073(4) 0.012(3) 0.024(3) -0.006(2)
C6 0.087(4) 0.041(3) 0.059(3) 0.001(3) 0.030(3) -0.012(3)
C19 0.040(2) 0.026(2) 0.038(2) 0.0034(18) -0.0003(19) -0.0015(19)
C25 0.037(2) 0.028(2) 0.032(2) 0.0023(18) -0.0017(18) -0.0023(18)
C31 0.041(2) 0.026(2) 0.031(2) 0.0029(17) 0.0068(18) 0.0002(18)
C34 0.042(3) 0.027(2) 0.045(3) -0.0019(19) 0.005(2) -0.0041(19)
C37 0.054(3) 0.030(2) 0.035(2) 0.0071(19) 0.001(2) -0.006(2)
C39 0.044(3) 0.028(2) 0.036(2) 0.0066(18) 0.005(2) 0.0019(19)
C40 0.038(2) 0.0237(19) 0.041(2) 0.0005(18) 0.0003(19) -0.0006(18)
C41 0.047(3) 0.028(2) 0.032(2) -0.0056(18) 0.0011(19) -0.0049(19)
C42 0.046(3) 0.035(2) 0.033(2) 0.0010(19) 0.009(2) 0.006(2)
C43 0.048(3) 0.029(2) 0.036(2) 0.0040(19) 0.009(2) -0.002(2)
C44 0.050(3) 0.026(2) 0.050(3) -0.002(2) 0.017(2) -0.004(2)
C46 0.046(3) 0.027(2) 0.056(3) 0.006(2) 0.000(2) -0.002(2)
C47 0.046(3) 0.031(2) 0.050(3) 0.005(2) 0.010(2) -0.003(2)
C51 0.040(2) 0.029(2) 0.050(3) -0.001(2) 0.000(2) -0.006(2)
C52 0.044(3) 0.033(2) 0.030(2) -0.0003(18) -0.0035(19) -0.007(2)
C53 0.044(3) 0.026(2) 0.042(2) -0.0008(19) 0.004(2) -0.0042(19)
C54 0.055(3) 0.036(2) 0.032(2) 0.004(2) 0.003(2) 0.004(2)
C56 0.051(3) 0.025(2) 0.033(2) 0.0023(18) 0.001(2) -0.008(2)
C57 0.046(3) 0.030(2) 0.045(3) -0.001(2) 0.007(2) -0.002(2)
C58 0.049(3) 0.035(2) 0.035(2) 0.000(2) -0.002(2) 0.006(2)
C59 0.044(3) 0.025(2) 0.038(2) 0.0006(18) 0.002(2) 0.0000(19)
C60 0.065(3) 0.021(2) 0.047(3) 0.0057(19) 0.013(2) 0.000(2)
C62 0.058(3) 0.030(2) 0.034(2) 0.0024(19) -0.009(2) -0.015(2)
C63 0.046(3) 0.035(2) 0.030(2) 0.0060(19) 0.0055(19) 0.006(2)
C64 0.039(2) 0.029(2) 0.037(2) -0.0008(18) -0.0015(19) -0.0014(19)
C65 0.046(3) 0.030(2) 0.040(2) 0.0016(19) 0.007(2) -0.001(2)
C66 0.058(3) 0.035(2) 0.045(3) 0.000(2) 0.007(2) -0.003(2)
C67 0.044(2) 0.031(2) 0.032(2) 0.0007(18) 0.0048(19) 0.0029(19)
C68 0.049(3) 0.044(3) 0.049(3) -0.007(2) 0.018(2) 0.003(2)
C71 0.060(3) 0.035(2) 0.044(3) -0.002(2) 0.013(2) 0.001(2)
C72 0.042(2) 0.029(2) 0.036(2) 0.0035(18) 0.0020(19) -0.0073(19)
C73 0.048(3) 0.025(2) 0.032(2) 0.0014(18) 0.0021(19) -0.0011(19)
C75 0.054(3) 0.030(2) 0.044(3) 0.005(2) 0.005(2) 0.000(2)
C76 0.058(3) 0.036(2) 0.039(3) 0.010(2) 0.007(2) 0.010(2)
C78 0.055(3) 0.043(3) 0.032(2) 0.000(2) 0.000(2) -0.009(2)
C79 0.057(3) 0.028(2) 0.031(2) 0.0060(18) 0.005(2) 0.002(2)
C80 0.045(3) 0.029(2) 0.051(3) 0.005(2) 0.008(2) -0.007(2)
C81 0.048(3) 0.034(2) 0.034(2) 0.0117(19) 0.000(2) 0.009(2)
C83 0.039(3) 0.041(3) 0.048(3) -0.010(2) 0.000(2) -0.003(2)
C84 0.041(3) 0.035(2) 0.049(3) 0.005(2) 0.007(2) -0.001(2)
C85 0.046(3) 0.038(2) 0.033(2) -0.004(2) 0.003(2) 0.006(2)
C86 0.062(3) 0.040(3) 0.051(3) 0.011(2) 0.013(3) 0.001(2)
C87 0.057(3) 0.035(2) 0.032(2) 0.0003(19) 0.007(2) 0.002(2)
C88 0.054(3) 0.033(2) 0.036(2) -0.0025(19) 0.010(2) -0.007(2)
C89 0.047(3) 0.036(2) 0.041(3) 0.001(2) 0.007(2) -0.009(2)
C93 0.050(3) 0.036(2) 0.045(3) -0.001(2) -0.008(2) 0.000(2)
C95 0.055(3) 0.039(2) 0.032(2) -0.004(2) 0.005(2) -0.004(2)
C96 0.043(2) 0.0234(19) 0.027(2) -0.0021(17) 0.0015(18) -0.0003(18)
C97 0.048(3) 0.054(3) 0.050(3) 0.013(3) 0.011(2) 0.004(2)
C98 0.046(3) 0.039(2) 0.036(2) -0.002(2) -0.002(2) 0.001(2)
C99 0.046(3) 0.034(2) 0.064(3) -0.009(2) 0.011(2) -0.011(2)
C100 0.044(3) 0.032(2) 0.045(3) 0.001(2) -0.004(2) -0.002(2)
C101 0.049(3) 0.031(2) 0.046(3) 0.003(2) -0.005(2) -0.002(2)
C102 0.048(3) 0.027(2) 0.036(2) 0.0023(18) 0.010(2) 0.0011(19)
C103 0.039(2) 0.039(2) 0.031(2) 0.0016(19) -0.0014(19) -0.005(2)
C105 0.048(3) 0.030(2) 0.048(3) 0.005(2) -0.014(2) -0.010(2)
C106 0.052(3) 0.057(3) 0.046(3) 0.009(3) 0.000(2) -0.013(3)
C107 0.060(3) 0.035(2) 0.042(3) 0.002(2) 0.001(2) 0.010(2)
C108 0.049(3) 0.034(2) 0.041(3) 0.000(2) 0.010(2) -0.004(2)
C109 0.063(3) 0.038(2) 0.044(3) -0.004(2) 0.008(2) -0.007(2)
C110 0.037(2) 0.047(3) 0.031(2) 0.002(2) -0.0035(19) -0.006(2)
C111 0.053(3) 0.034(2) 0.041(3) -0.003(2) -0.002(2) -0.012(2)
C112 0.080(4) 0.036(3) 0.052(3) 0.008(2) 0.020(3) -0.002(3)
C113 0.067(4) 0.032(2) 0.057(3) 0.003(2) -0.025(3) -0.001(2)
C115 0.054(3) 0.030(2) 0.060(3) 0.010(2) 0.011(2) 0.002(2)
C116 0.059(3) 0.032(2) 0.053(3) 0.004(2) -0.016(3) -0.006(2)
C117 0.048(3) 0.044(3) 0.056(3) 0.004(2) 0.005(2) 0.001(2)
C118 0.056(3) 0.032(2) 0.058(3) 0.006(2) -0.001(2) -0.002(2)
C119 0.049(3) 0.036(2) 0.028(2) -0.0010(18) 0.0036(19) 0.009(2)
C120 0.047(3) 0.028(2) 0.038(2) -0.0034(19) 0.002(2) -0.004(2)
C121 0.053(3) 0.038(2) 0.029(2) 0.004(2) -0.006(2) -0.007(2)
C122 0.063(3) 0.031(2) 0.041(3) 0.007(2) 0.011(2) 0.004(2)
C123 0.068(4) 0.036(3) 0.060(3) 0.006(2) 0.022(3) -0.012(3)
C124 0.073(4) 0.036(3) 0.059(3) -0.004(2) -0.013(3) -0.006(3)
C125 0.085(4) 0.039(3) 0.056(3) -0.001(2) 0.025(3) 0.001(3)
C127 0.048(3) 0.031(2) 0.036(2) -0.0022(19) -0.003(2) -0.011(2)
C128 0.056(3) 0.038(3) 0.053(3) 0.006(2) -0.012(3) 0.001(2)
C129 0.051(3) 0.041(3) 0.065(3) -0.006(3) 0.023(3) 0.003(2)
C130 0.060(3) 0.047(3) 0.041(3) 0.002(2) 0.000(2) 0.019(3)
C131 0.053(3) 0.042(3) 0.059(3) -0.005(2) 0.001(3) -0.014(2)
C133 0.062(4) 0.044(3) 0.076(4) -0.009(3) 0.016(3) -0.017(3)
C134 0.064(4) 0.048(3) 0.067(4) 0.008(3) 0.020(3) 0.000(3)
C136 0.056(3) 0.051(3) 0.050(3) -0.011(2) 0.014(2) -0.014(3)
C137 0.061(3) 0.031(2) 0.047(3) -0.005(2) -0.003(2) -0.003(2)
C138 0.065(3) 0.038(3) 0.054(3) 0.001(2) 0.011(3) -0.010(2)
C140 0.069(4) 0.072(4) 0.049(3) 0.004(3) -0.006(3) -0.039(3)
C141 0.049(3) 0.033(2) 0.066(3) 0.004(2) 0.014(3) 0.007(2)
C142 0.056(3) 0.039(3) 0.061(3) 0.004(2) 0.010(3) -0.012(2)
C143 0.075(4) 0.035(3) 0.067(4) 0.004(3) -0.013(3) -0.001(3)
C144 0.079(4) 0.058(3) 0.041(3) 0.013(3) -0.009(3) -0.027(3)
C147 0.057(3) 0.060(3) 0.052(3) 0.004(3) 0.021(3) 0.009(3)
C148 0.049(3) 0.055(3) 0.041(3) 0.001(2) -0.010(2) 0.012(3)
C149 0.046(3) 0.058(3) 0.048(3) 0.003(3) 0.001(2) 0.006(3)
C150 0.092(5) 0.089(5) 0.055(4) 0.019(3) 0.038(3) 0.020(4)
C151 0.067(4) 0.054(3) 0.056(3) -0.009(3) 0.019(3) 0.010(3)
C152 0.085(5) 0.081(5) 0.065(4) 0.038(4) 0.034(3) 0.020(4)
C153 0.070(4) 0.044(3) 0.080(4) -0.010(3) 0.031(3) 0.007(3)
C154 0.076(4) 0.051(3) 0.066(4) 0.006(3) -0.031(3) 0.001(3)
C156 0.058(4) 0.079(4) 0.061(4) 0.012(3) 0.013(3) 0.030(3)
C158 0.057(3) 0.046(3) 0.089(5) -0.006(3) 0.018(3) 0.004(3)
C159 0.062(4) 0.063(4) 0.063(4) 0.007(3) 0.002(3) 0.017(3)
C160 0.071(4) 0.037(3) 0.076(4) -0.018(3) 0.023(3) -0.007(3)
C161 0.071(4) 0.027(2) 0.086(4) 0.006(3) 0.023(3) -0.005(2)
C163 0.087(5) 0.057(4) 0.086(5) 0.013(3) 0.045(4) 0.030(4)
C165 0.061(4) 0.042(3) 0.077(4) 0.015(3) -0.014(3) 0.002(3)
C166 0.055(3) 0.042(3) 0.062(3) 0.008(3) 0.002(3) -0.004(2)
C167 0.049(3) 0.049(3) 0.105(5) 0.023(3) -0.021(3) -0.008(3)
C168 0.077(4) 0.063(4) 0.053(3) 0.010(3) -0.021(3) -0.021(3)
C170 0.107(5) 0.035(3) 0.064(4) -0.005(3) -0.031(4) -0.005(3)
C171 0.077(4) 0.057(4) 0.079(4) -0.020(3) 0.034(4) 0.004(3)
C172 0.050(3) 0.081(4) 0.036(3) 0.007(3) -0.007(2) -0.023(3)
C173 0.088(5) 0.087(5) 0.101(5) 0.045(4) 0.049(4) 0.031(4)
C174 0.172(11) 0.199(13) 0.203(12) 0.120(11) 0.134(10) 0.118(10)
C176 0.109(6) 0.107(6) 0.061(4) 0.032(4) 0.042(4) 0.018(5)
C195 0.099(6) 0.109(7) 0.142(8) 0.031(6) 0.047(6) 0.051(6)
C198 0.154(9) 0.178(12) 0.203(11) 0.119(10) 0.128(9) 0.082(9)
Fe3 0.0405(4) 0.0259(3) 0.0303(3) 0.0019(3) 0.0011(3) 0.0002(3)
Fe4 0.0353(4) 0.0246(3) 0.0288(3) 0.0009(3) -0.0010(3) -0.0025(3)
N4 0.041(2) 0.0243(17) 0.0323(19) 0.0046(14) 0.0041(15) 0.0020(15)
N6 0.043(2) 0.0290(18) 0.0293(18) 0.0063(15) 0.0055(16) 0.0033(16)
N8 0.037(2) 0.0270(17) 0.040(2) 0.0037(15) 0.0026(16) -0.0046(15)
N9 0.042(2) 0.0263(17) 0.041(2) 0.0019(16) 0.0030(17) -0.0075(16)
N10 0.040(2) 0.036(2) 0.048(2) -0.0090(18) 0.0099(18) -0.0050(17)
N12 0.047(2) 0.0280(17) 0.0286(18) 0.0047(15) -0.0001(16) -0.0028(16)
N15 0.038(2) 0.0337(19) 0.036(2) -0.0046(16) 0.0014(16) -0.0010(16)
N18 0.049(2) 0.0283(18) 0.039(2) 0.0022(16) 0.0061(17) 0.0015(17)
N20 0.045(2) 0.036(2) 0.0283(19) 0.0003(16) -0.0005(16) 0.0038(17)
N21 0.048(2) 0.035(2) 0.049(2) 0.0072(18) 0.0095(19) 0.0017(18)
N22 0.058(2) 0.0274(18) 0.034(2) -0.0017(16) 0.0019(18) -0.0013(18)
N23 0.047(2) 0.0324(19) 0.0332(19) 0.0041(16) 0.0052(17) 0.0026(17)
N26 0.039(2) 0.0278(18) 0.039(2) 0.0011(15) 0.0023(16) -0.0039(16)
N32 0.044(2) 0.0313(18) 0.033(2) 0.0025(16) 0.0044(17) 0.0045(17)
N36 0.045(2) 0.040(2) 0.042(2) 0.0013(18) 0.0110(18) -0.0005(18)
N38 0.064(3) 0.0262(18) 0.036(2) -0.0003(16) 0.0079(19) -0.0048(18)
N48 0.065(3) 0.035(2) 0.042(2) -0.0084(19) -0.004(2) -0.011(2)
N82 0.050(2) 0.045(2) 0.039(2) 0.0049(18) 0.0118(18) 0.004(2)
N91 0.069(3) 0.040(2) 0.059(3) 0.009(2) 0.001(2) -0.001(2)
N92 0.056(3) 0.054(3) 0.048(2) 0.006(2) 0.010(2) 0.007(2)
O3 0.0477(19) 0.0434(18) 0.0347(17) -0.0014(14) -0.0020(14) 0.0005(16)
O5 0.066(2) 0.0361(17) 0.0331(17) 0.0048(14) -0.0005(15) 0.0030(16)
O11 0.054(2) 0.0397(18) 0.0395(18) -0.0046(15) -0.0049(15) 0.0005(16)
O24 0.055(2) 0.053(2) 0.0324(17) 0.0130(15) 0.0035(15) -0.0020(17)
Zn1 0.0422(3) 0.0332(3) 0.0312(3) 0.0023(2) 0.0039(2) 0.0008(3)
Zn2 0.0547(4) 0.0302(3) 0.0354(3) -0.0009(3) -0.0006(3) -0.0003(3)
F41 0.081(2) 0.0340(16) 0.104(3) -0.0074(17) 0.023(2) 0.0024(16)
F42 0.061(2) 0.049(2) 0.156(4) -0.014(2) -0.024(2) 0.0000(17)
F43 0.087(2) 0.0415(17) 0.077(2) 0.0060(16) 0.0305(19) -0.0005(17)
F44 0.083(2) 0.0293(14) 0.0552(18) 0.0019(13) 0.0048(15) 0.0032(14)
F45 0.064(2) 0.0429(16) 0.073(2) 0.0012(15) 0.0013(16) -0.0114(15)
F46 0.133(3) 0.0398(17) 0.066(2) 0.0138(16) -0.005(2) 0.013(2)
P40 0.0606(9) 0.0269(6) 0.0661(9) 0.0015(6) 0.0021(7) -0.0019(6)
F31 0.116(4) 0.072(3) 0.127(4) -0.012(3) -0.038(3) -0.037(3)
F32 0.110(3) 0.087(3) 0.065(2) 0.027(2) 0.031(2) 0.044(2)
F33 0.146(4) 0.058(2) 0.117(3) 0.015(2) 0.081(3) 0.010(2)
F34 0.188(5) 0.094(3) 0.059(2) -0.023(2) 0.016(3) -0.047(3)
F35 0.115(3) 0.064(3) 0.196(5) 0.035(3) 0.094(4) 0.030(2)
F36 0.085(2) 0.0528(18) 0.0544(18) 0.0081(15) 0.0126(17) 0.0012(17)
P30 0.0729(10) 0.0334(6) 0.0584(8) -0.0048(6) 0.0193(7) -0.0045(6)
F11 0.116(3) 0.145(5) 0.077(3) -0.047(3) 0.027(2) 0.024(3)
F12 0.084(3) 0.117(4) 0.109(3) -0.046(3) 0.002(2) -0.006(3)
F13 0.108(3) 0.063(2) 0.090(3) 0.003(2) 0.029(2) 0.011(2)
F14 0.114(4) 0.145(5) 0.073(3) 0.031(3) 0.027(2) 0.025(3)
F15 0.073(2) 0.088(3) 0.089(3) -0.006(2) 0.022(2) 0.000(2)
F16 0.075(2) 0.075(2) 0.063(2) -0.0126(18) 0.0155(17) 0.0129(19)
P10 0.0734(11) 0.0742(11) 0.0517(8) -0.0141(8) 0.0151(8) 0.0015(9)
F21 0.081(2) 0.0490(18) 0.084(2) -0.0243(18) -0.0321(19) 0.0227(18)
F22 0.0399(17) 0.162(4) 0.064(2) -0.027(2) 0.0047(15) 0.006(2)
F23 0.075(2) 0.108(3) 0.0439(18) -0.0100(19) -0.0081(16) 0.010(2)
F24 0.087(3) 0.054(2) 0.074(2) 0.0009(17) 0.0054(19) -0.0258(18)
F25 0.0379(16) 0.0548(19) 0.123(3) -0.007(2) 0.0172(18) 0.0017(15)
F26 0.087(2) 0.064(2) 0.0462(17) -0.0094(15) 0.0124(16) -0.0147(18)
P20 0.0388(7) 0.0505(7) 0.0457(7) -0.0111(6) 0.0008(5) -0.0009(6)
O45 0.055(2) 0.062(2) 0.061(2) -0.019(2) -0.0114(18) 0.0115(19)
O77 0.092(3) 0.074(3) 0.044(2) -0.005(2) -0.011(2) 0.002(3)
O8 0.049(4) 0.075(6) 0.052(4) 0.012(4) 0.008(3) -0.005(4)
O169 0.065(5) 0.105(8) 0.042(4) -0.005(5) -0.005(4) 0.016(5)
N200 0.133(6) 0.091(5) 0.058(3) -0.014(3) 0.014(4) 0.018(4)
C201 0.103(5) 0.076(4) 0.042(3) 0.000(3) 0.008(3) 0.025(4)
C202 0.161(8) 0.087(5) 0.055(4) -0.005(4) -0.001(5) 0.057(6)

loop_
_atom_type_symbol
_atom_type_description
_atom_type_scat_dispersion_real
_atom_type_scat_dispersion_imag
_atom_type_scat_source
C C 0.0181 0.0091 'International Tables Vol C Tables 4.2.6.8 and 6.1.1.4'
H H 0.0000 0.0000 'International Tables Vol C Tables 4.2.6.8 and 6.1.1.4'
F F 0.0727 0.0534 'International Tables Vol C Tables 4.2.6.8 and 6.1.1.4'
Fe Fe -1.1336 3.1974 'International Tables Vol C Tables 4.2.6.8 and 6.1.1.4'
N N 0.0311 0.0180 'International Tables Vol C Tables 4.2.6.8 and 6.1.1.4'
O O 0.0492 0.0322 'International Tables Vol C Tables 4.2.6.8 and 6.1.1.4'
P P 0.2955 0.4335 'International Tables Vol C Tables 4.2.6.8 and 6.1.1.4'
Zn Zn -1.5491 0.6778 'International Tables Vol C Tables 4.2.6.8 and 6.1.1.4'

loop_
_exptl_crystal_face_index_h
_exptl_crystal_face_index_k
_exptl_crystal_face_index_l
_exptl_crystal_face_perp_dist
_exptl_oxdiff_crystal_face_indexfrac_h
_exptl_oxdiff_crystal_face_indexfrac_k
_exptl_oxdiff_crystal_face_indexfrac_l
_exptl_oxdiff_crystal_face_x
_exptl_oxdiff_crystal_face_y
_exptl_oxdiff_crystal_face_z
0 1 0 0.0493 0.0001 1.0001 -0.0003 0.0151 0.0757 -0.0073
0 -1 0 0.1001 -0.0001 -1.0001 0.0003 -0.0151 -0.0757 0.0073
1 0 5 0.0787 1.0000 -0.0001 4.9998 0.0172 0.0204 0.2429
-1 0 -5 0.1132 -1.0000 0.0001 -4.9998 -0.0172 -0.0204 -0.2429
-4 0 5 0.0068 -3.9996 -0.0009 4.9986 -0.3166 0.0703 0.0786
4 0 -5 0.0068 3.9996 0.0009 -4.9986 0.3166 -0.0703 -0.0786

loop_
_geom_angle_atom_site_label_1
_geom_angle_atom_site_label_2
_geom_angle_atom_site_label_3
_geom_angle
N38 C2 C6 122.0(6)
C6 C3 C4 120.4(6)
C47 C4 C3 118.0(6)
C2 C6 C3 119.3(6)
C40 C19 C59 119.2(4)
C65 C25 C39 124.6(4)
C65 C25 N12 122.5(4)
N12 C25 C39 112.8(4)
C120 C31 C96 125.3(4)
N6 C31 C96 113.2(4)
N6 C31 C120 121.5(4)
C75 C34 C40 124.1(4)
N15 C34 C40 113.8(4)
N15 C34 C75 122.1(4)
C64 C37 C111 119.7(4)
C58 C39 C25 126.6(4)
N23 C39 C25 112.3(4)
N23 C39 C58 121.0(4)
C19 C40 C34 127.0(4)
N8 C40 C19 121.7(4)
N8 C40 C34 111.2(4)
C64 C41 C89 120.5(4)
C79 C42 C63 120.2(4)
C79 C42 C102 117.8(4)
C102 C42 C63 121.9(4)
C79 C43 C44 127.9(4)
N4 C43 C44 111.5(4)
N4 C43 C79 120.6(4)
C115 C44 C43 124.8(5)
N10 C44 C43 113.6(4)
N10 C44 C115 121.6(4)
C62 C46 C80 119.0(5)
C4 C47 C80 124.9(5)
N38 C47 C4 122.0(5)
N38 C47 C80 113.1(4)
C59 C51 C53 120.1(4)
N12 C52 C88 123.2(4)
C51 C53 C57 127.4(4)
N8 C53 C51 119.9(4)
N8 C53 C57 112.7(4)
C67 C54 C148 122.0(5)
C127 C56 C72 128.0(4)
N9 C56 C72 111.4(4)
N9 C56 C127 120.6(5)
C138 C57 C53 124.7(5)
N18 C57 C53 113.1(4)
N18 C57 C138 122.2(4)
C39 C58 C121 118.9(4)
C19 C59 C100 120.0(4)
C51 C59 C19 118.4(4)
C51 C59 C100 121.6(4)
C76 C60 C120 119.2(4)
C46 C62 C105 120.0(5)
C127 C62 C46 118.7(4)
C127 C62 C105 121.3(5)
C67 C63 C42 123.8(4)
C107 C63 C42 116.9(4)
C107 C63 C67 119.4(4)
C37 C64 C85 119.7(4)
C41 C64 C37 120.1(4)
C41 C64 C85 120.0(4)
C25 C65 C108 119.3(4)
C125 C66 C160 122.0(5)
N22 C66 C125 121.5(5)
N22 C66 C160 116.3(5)
C54 C67 C63 118.5(4)
C54 C67 C119 119.1(4)
C63 C67 C119 122.5(4)
C153 C68 C136 122.0(5)
N36 C68 C136 115.4(4)
N36 C68 C153 122.6(5)
C151 C71 C87 124.5(5)
N21 C71 C87 112.7(4)
N21 C71 C151 122.8(5)
C109 C72 C56 125.1(4)
N26 C72 C56 113.4(4)
N26 C72 C109 121.3(4)
C89 C73 C98 120.6(4)
C89 C73 C111 119.6(4)
C111 C73 C98 119.8(4)
C34 C75 C142 118.3(5)
C81 C76 C60 118.6(4)
C110 C78 C121 122.0(4)
C110 C78 C144 120.0(5)
C144 C78 C121 117.9(5)
C43 C79 C42 119.8(4)
C46 C80 C47 127.0(5)
N9 C80 C46 121.0(5)
N9 C80 C47 111.9(4)
N6 C81 C76 123.0(4)
N15 C83 C131 122.2(5)
N26 C84 C117 121.7(5)
C64 C85 Zn1 170.2(3)
O3 C85 C64 116.9(4)
O3 C85 Zn1 55.9(2)
O24 C85 C64 122.0(4)
O24 C85 O3 120.9(4)
O24 C85 Zn1 65.1(2)
N32 C86 C97 111.0(4)
C95 C87 C71 127.6(4)
N23 C87 C71 111.5(4)
N23 C87 C95 120.8(4)
C108 C88 C52 119.1(4)
C41 C89 C73 119.9(4)
C100 C93 C137 122.4(4)
C124 C93 C100 118.5(5)
C124 C93 C137 119.0(4)
C121 C95 C87 119.2(4)
C102 C96 C31 126.1(4)
N4 C96 C31 112.8(4)
N4 C96 C102 121.0(4)
C152 C97 C86 122.8(5)
N82 C97 C86 115.2(4)
N82 C97 C152 122.0(5)
C73 C98 Zn2 175.3(4)
O5 C98 C73 118.8(4)
O5 C98 O11 121.9(4)
O5 C98 Zn2 61.9(2)
O11 C98 C73 119.3(4)
O11 C98 Zn2 60.1(2)
N10 C99 C133 122.1(5)
C93 C100 C59 122.9(4)
C93 C100 C128 119.1(4)
C128 C100 C59 117.9(4)
N22 C101 C166 123.8(5)
C96 C102 C42 119.7(4)
N20 C103 C110 115.0(4)
C113 C105 C62 117.5(4)
C113 C105 C116 119.9(4)
C116 C105 C62 122.6(5)
C172 C106 C110 121.2(5)
C130 C107 C63 121.2(5)
C88 C108 C65 118.7(5)
C72 C109 C129 119.6(5)
C78 C110 C103 122.0(4)
C78 C110 C106 119.0(5)
C106 C110 C103 119.0(4)
C37 C111 C73 120.0(4)
C122 C112 C123 119.3(5)
C105 C113 C170 121.0(5)
C44 C115 C161 118.6(5)
C105 C116 C118 124.0(4)
C105 C116 C143 118.2(5)
C143 C116 C118 117.7(5)
C129 C117 C84 119.8(5)
N48 C118 C116 114.9(5)
N32 C119 C67 114.0(3)
C31 C120 C60 119.5(4)
C58 C121 C78 118.8(5)
C95 C121 C58 119.2(4)
C95 C121 C78 122.0(4)
N18 C122 C112 123.5(5)
C138 C123 C112 117.6(5)
C168 C124 C93 121.2(5)
C134 C125 C66 119.3(5)
C56 C127 C62 120.1(5)
C165 C128 C100 121.5(5)
C117 C129 C109 119.3(5)
C148 C130 C107 120.2(5)
C142 C131 C83 119.6(5)
C99 C133 C161 120.2(5)
C125 C134 C166 119.2(6)
N20 C136 C68 111.8(4)
N91 C137 C93 116.0(4)
C57 C138 C123 120.3(5)
C172 C140 C144 120.8(5)
N21 C141 C158 123.0(5)
C131 C142 C75 119.6(5)
C154 C143 C116 122.2(5)
C140 C144 C78 119.6(5)
N82 C147 C150 121.9(6)
C130 C148 C54 118.8(4)
N36 C149 C156 122.1(6)
C176 C150 C147 118.7(6)
C71 C151 C171 117.5(6)
C97 C152 C176 119.1(6)
C163 C153 C68 118.4(6)
C143 C154 C170 118.7(5)
C163 C156 C149 118.2(6)
C171 C158 C141 119.0(6)
C195 C159 C167 121.7(6)
N92 C159 C167 117.7(6)
N92 C159 C195 120.6(7)
N48 C160 C66 112.7(4)
C133 C161 C115 118.8(5)
C153 C163 C156 120.7(6)
C128 C165 C168 119.6(5)
C101 C166 C134 118.2(5)
N91 C167 C159 114.8(5)
C124 C168 C165 120.1(5)
C113 C170 C154 119.9(6)
C158 C171 C151 119.9(5)
C106 C172 C140 119.4(5)
N92 C173 C198 121.2(7)
C195 C174 C198 119.4(9)
C150 C176 C152 119.4(6)
C174 C195 C159 120.1(8)
C174 C198 C173 119.0(9)
N8 Fe3 N12 95.74(15)
N8 Fe3 N15 80.55(15)
N8 Fe3 N18 80.40(15)
N8 Fe3 N21 102.66(17)
N12 Fe3 N18 95.13(15)
N15 Fe3 N12 89.30(15)
N15 Fe3 N18 160.78(15)
N21 Fe3 N12 161.53(16)
N21 Fe3 N15 92.17(16)
N21 Fe3 N18 89.51(16)
N23 Fe3 N8 176.18(17)
N23 Fe3 N12 80.44(15)
N23 Fe3 N15 99.15(16)
N23 Fe3 N18 100.03(16)
N23 Fe3 N21 81.15(17)
N4 Fe4 N6 79.74(14)
N4 Fe4 N10 80.80(15)
N4 Fe4 N26 100.86(15)
N4 Fe4 N38 99.70(16)
N9 Fe4 N4 174.18(15)
N9 Fe4 N6 94.50(15)
N9 Fe4 N10 105.00(16)
N9 Fe4 N26 79.89(16)
N9 Fe4 N38 79.96(16)
N10 Fe4 N6 160.23(15)
N10 Fe4 N26 89.36(15)
N10 Fe4 N38 91.00(16)
N26 Fe4 N6 90.94(15)
N26 Fe4 N38 159.22(15)
N38 Fe4 N6 95.62(15)
C43 N4 Fe4 119.2(3)
C96 N4 C43 121.0(4)
C96 N4 Fe4 119.8(3)
C31 N6 Fe4 114.2(3)
C81 N6 C31 118.1(4)
C81 N6 Fe4 127.5(3)
C40 N8 C53 120.6(4)
C40 N8 Fe3 120.0(3)
C53 N8 Fe3 118.7(3)
C56 N9 Fe4 119.2(3)
C80 N9 C56 120.4(4)
C80 N9 Fe4 119.7(3)
C44 N10 Fe4 114.8(3)
C99 N10 C44 118.6(4)
C99 N10 Fe4 126.3(4)
C25 N12 Fe3 114.6(3)
C52 N12 C25 117.2(4)
C52 N12 Fe3 128.2(3)
C34 N15 Fe3 114.2(3)
C83 N15 C34 118.2(4)
C83 N15 Fe3 127.6(3)
C57 N18 Fe3 114.6(3)
C122 N18 C57 117.1(4)
C122 N18 Fe3 128.3(3)
C103 N20 Zn1 111.3(3)
C136 N20 C103 114.3(4)
C136 N20 Zn1 108.2(3)
C71 N21 Fe3 115.2(3)
C141 N21 C71 117.8(4)
C141 N21 Fe3 127.0(4)
C66 N22 C101 117.9(5)
C66 N22 Zn2 114.9(3)
C101 N22 Zn2 126.9(3)
C39 N23 C87 120.8(4)
C39 N23 Fe3 119.8(3)
C87 N23 Fe3 119.4(3)
C72 N26 Fe4 115.0(3)
C84 N26 C72 118.3(4)
C84 N26 Fe4 126.5(3)
C86 N32 C119 111.9(4)
C86 N32 Zn1 106.1(3)
C119 N32 Zn1 118.5(3)
C68 N36 C149 118.0(5)
C68 N36 Zn1 114.3(3)
C149 N36 Zn1 126.9(4)
C2 N38 C47 118.3(5)
C2 N38 Fe4 126.7(4)
C47 N38 Fe4 115.0(3)
C118 N48 C160 112.3(4)
C118 N48 Zn2 113.8(3)
C160 N48 Zn2 108.9(3)
C97 N82 C147 118.9(5)
C97 N82 Zn1 114.4(3)
C147 N82 Zn1 126.3(4)
C137 N91 Zn2 113.8(3)
C167 N91 C137 116.9(5)
C167 N91 Zn2 112.9(4)
C159 N92 Zn2 115.5(4)
C173 N92 C159 119.5(5)
C173 N92 Zn2 124.9(4)
C85 O3 Zn1 93.8(3)
C98 O5 Zn2 88.0(3)
C98 O11 Zn2 89.6(3)
C85 O24 Zn1 85.4(3)
N20 Zn1 C85 122.93(15)
N20 Zn1 N32 101.09(15)
N20 Zn1 N36 78.89(15)
N20 Zn1 O24 151.73(13)
N32 Zn1 C85 97.06(15)
N32 Zn1 O24 91.72(14)
N36 Zn1 C85 90.07(15)
N36 Zn1 N32 171.35(15)
N36 Zn1 O24 92.12(14)
N82 Zn1 C85 131.62(17)
N82 Zn1 N20 105.01(15)
N82 Zn1 N32 78.35(15)
N82 Zn1 N36 93.26(15)
N82 Zn1 O24 102.20(14)
O3 Zn1 C85 30.32(14)
O3 Zn1 N20 93.18(14)
O3 Zn1 N32 98.98(14)
O3 Zn1 N36 89.65(14)
O3 Zn1 N82 161.80(15)
O3 Zn1 O24 59.71(12)
O24 Zn1 C85 29.42(14)
N22 Zn2 C98 94.94(16)
N22 Zn2 N48 79.73(17)
N22 Zn2 N91 97.49(18)
N22 Zn2 N92 175.90(16)
N22 Zn2 O5 89.32(14)
N22 Zn2 O11 97.32(14)
N48 Zn2 C98 127.23(16)
N48 Zn2 N91 102.76(18)
N48 Zn2 O5 154.25(15)
N48 Zn2 O11 97.75(15)
N91 Zn2 C98 129.88(17)
N91 Zn2 O5 101.73(15)
N91 Zn2 O11 156.51(17)
N92 Zn2 C98 88.87(16)
N92 Zn2 N48 99.17(18)
N92 Zn2 N91 78.86(19)
N92 Zn2 O5 93.24(16)
N92 Zn2 O11 86.74(15)
O5 Zn2 C98 30.09(14)
O11 Zn2 C98 30.30(14)
O11 Zn2 O5 60.35(12)
F41 P40 F43 90.6(2)
F41 P40 F44 179.2(2)
F41 P40 F46 90.9(2)
F42 P40 F41 91.0(2)
F42 P40 F43 91.0(2)
F42 P40 F44 89.9(2)
F42 P40 F45 179.5(2)
F42 P40 F46 91.0(2)
F43 P40 F44 89.49(17)
F45 P40 F41 89.55(19)
F45 P40 F43 88.90(19)
F45 P40 F44 89.62(18)
F45 P40 F46 89.1(2)
F46 P40 F43 177.5(2)
F46 P40 F44 89.00(19)
F31 P30 F32 88.8(3)
F31 P30 F33 93.5(3)
F31 P30 F34 177.3(3)
F31 P30 F35 93.4(3)
F31 P30 F36 90.6(2)
F32 P30 F33 88.3(2)
F32 P30 F34 89.7(3)
F32 P30 F36 90.4(2)
F33 P30 F36 175.7(3)
F34 P30 F33 88.7(2)
F34 P30 F36 87.2(2)
F35 P30 F32 177.8(3)
F35 P30 F33 91.9(2)
F35 P30 F34 88.1(3)
F35 P30 F36 89.3(2)
F11 P10 F15 90.7(2)
F11 P10 F16 179.4(3)
F12 P10 F11 90.7(3)
F12 P10 F13 90.2(3)
F12 P10 F15 178.2(3)
F12 P10 F16 89.6(2)
F13 P10 F11 89.7(3)
F13 P10 F15 88.6(2)
F13 P10 F16 89.7(2)
F14 P10 F11 90.8(3)
F14 P10 F12 89.9(3)
F14 P10 F13 179.5(3)
F14 P10 F15 91.2(3)
F14 P10 F16 89.8(2)
F16 P10 F15 89.0(2)
F21 P20 F23 89.6(2)
F21 P20 F26 89.92(19)
F22 P20 F21 90.5(2)
F22 P20 F23 90.4(2)
F22 P20 F24 89.2(2)
F22 P20 F26 88.95(19)
F23 P20 F26 179.1(2)
F24 P20 F21 179.7(3)
F24 P20 F23 90.4(2)
F24 P20 F26 90.15(19)
F25 P20 F21 90.2(2)
F25 P20 F22 179.1(3)
F25 P20 F23 89.1(2)
F25 P20 F24 90.1(2)
F25 P20 F26 91.6(2)
F52 P50 F51 91.6(7)
F52 P50 F53 98.6(8)
F52 P50 F56 82.6(7)
F52 P50 F61 170.2(9)
F52 P50 F66 93.1(7)
F53 P50 F51 80.6(7)
F53 P50 F56 169.1(9)
F53 P50 F61 81.2(7)
F53 P50 F66 93.2(7)
F56 P50 F51 88.5(7)
F56 P50 F66 97.5(7)
F61 P50 F51 78.7(6)
F61 P50 F56 95.7(7)
F61 P50 F66 96.7(6)
F66 P50 F51 172.8(7)
F54 P60 F3 78.4(6)
F55 P60 F54 95.1(7)
F55 P60 F62 103.5(8)
F55 P60 F64 93.9(8)
F55 P60 F65 175.7(8)
F55 P60 F3 93.2(7)
F62 P60 F54 161.1(8)
F62 P60 F64 93.9(6)
F62 P60 F65 80.7(6)
F62 P60 F3 103.8(6)
F64 P60 F54 81.0(6)
F64 P60 F65 85.8(6)
F64 P60 F3 158.8(6)
F65 P60 F54 80.7(6)
F65 P60 F3 85.7(6)
O45 N50 O77 113.2(7)
O45 N50 O8 121.5(9)
O8 N50 O77 125.4(9)
O77 N50A O45 125.0(8)
O77 N50A O169 109.4(8)
O169 N50A O45 124.3(8)
N200 C201 C202 177.0(10)

loop_
_geom_bond_atom_site_label_1
_geom_bond_atom_site_label_2
_geom_bond_distance
C2 C6 1.359(8)
C2 N38 1.357(6)
C3 C4 1.383(8)
C3 C6 1.368(8)
C4 C47 1.377(7)
C19 C40 1.379(6)
C19 C59 1.398(6)
C25 C39 1.467(6)
C25 C65 1.371(6)
C25 N12 1.375(5)
C31 C96 1.469(6)
C31 C120 1.371(6)
C31 N6 1.368(5)
C34 C40 1.477(6)
C34 C75 1.381(6)
C34 N15 1.365(6)
C37 C64 1.385(6)
C37 C111 1.392(6)
C39 C58 1.395(6)
C39 N23 1.347(6)
C40 N8 1.341(6)
C41 C64 1.379(6)
C41 C89 1.381(6)
C42 C63 1.488(6)
C42 C79 1.392(6)
C42 C102 1.416(6)
C43 C44 1.487(6)
C43 C79 1.386(6)
C43 N4 1.352(5)
C44 C115 1.369(6)
C44 N10 1.362(6)
C46 C62 1.397(7)
C46 C80 1.398(7)
C47 C80 1.477(7)
C47 N38 1.359(6)
C51 C53 1.394(6)
C51 C59 1.390(6)
C52 C88 1.391(7)
C52 N12 1.338(5)
C53 C57 1.459(6)
C53 N8 1.354(6)
C54 C67 1.388(6)
C54 C148 1.402(7)
C56 C72 1.466(7)
C56 C127 1.382(6)
C56 N9 1.358(6)
C57 C138 1.378(7)
C57 N18 1.360(6)
C58 C121 1.408(7)
C59 C100 1.486(6)
C60 C76 1.380(7)
C60 C120 1.384(6)
C62 C105 1.490(6)
C62 C127 1.382(7)
C63 C67 1.400(6)
C63 C107 1.392(6)
C64 C85 1.504(6)
C65 C108 1.395(6)
C66 C125 1.394(8)
C66 C160 1.486(7)
C66 N22 1.338(6)
C67 C119 1.534(6)
C68 C136 1.504(7)
C68 C153 1.391(7)
C68 N36 1.337(6)
C71 C87 1.478(7)
C71 C151 1.377(7)
C71 N21 1.377(6)
C72 C109 1.376(7)
C72 N26 1.364(5)
C73 C89 1.392(6)
C73 C98 1.504(6)
C73 C111 1.392(6)
C75 C142 1.400(7)
C76 C81 1.378(7)
C78 C110 1.384(7)
C78 C121 1.488(6)
C78 C144 1.413(7)
C80 N9 1.341(6)
C81 N6 1.340(5)
C83 C131 1.382(7)
C83 N15 1.347(6)
C84 C117 1.375(7)
C84 N26 1.362(6)
C85 O3 1.279(6)
C85 O24 1.246(6)
C85 Zn1 2.528(4)
C86 C97 1.504(8)
C86 N32 1.464(6)
C87 C95 1.397(6)
C87 N23 1.355(6)
C88 C108 1.378(7)
C93 C100 1.400(7)
C93 C124 1.393(7)
C93 C137 1.515(7)
C95 C121 1.390(7)
C96 C102 1.376(6)
C96 N4 1.337(5)
C97 C152 1.374(7)
C97 N82 1.332(7)
C98 O5 1.261(6)
C98 O11 1.268(5)
C98 Zn2 2.513(4)
C99 C133 1.349(8)
C99 N10 1.344(6)
C100 C128 1.403(7)
C101 C166 1.362(8)
C101 N22 1.339(6)
C103 C110 1.525(6)
C103 N20 1.474(6)
C105 C113 1.388(7)
C105 C116 1.394(7)
C106 C110 1.407(6)
C106 C172 1.380(7)
C107 C130 1.386(7)
C109 C129 1.387(7)
C112 C122 1.377(7)
C112 C123 1.393(8)
C113 C170 1.389(7)
C115 C161 1.397(7)
C116 C118 1.525(7)
C116 C143 1.402(7)
C117 C129 1.362(7)
C118 N48 1.457(7)
C119 N32 1.488(6)
C122 N18 1.341(6)
C123 C138 1.381(7)
C124 C168 1.378(8)
C125 C134 1.366(8)
C128 C165 1.361(7)
C130 C148 1.373(7)
C131 C142 1.362(7)
C133 C161 1.369(8)
C134 C166 1.382(8)
C136 N20 1.461(6)
C137 N91 1.482(7)
C140 C144 1.387(8)
C140 C172 1.384(9)
C141 C158 1.381(8)
C141 N21 1.334(6)
C143 C154 1.384(8)
C147 C150 1.386(8)
C147 N82 1.343(7)
C149 C156 1.392(8)
C149 N36 1.351(6)
C150 C176 1.365(10)
C151 C171 1.405(8)
C152 C176 1.382(10)
C153 C163 1.359(9)
C154 C170 1.393(8)
C156 C163 1.370(10)
C158 C171 1.374(9)
C159 C167 1.483(9)
C159 C195 1.391(10)
C159 N92 1.356(7)
C160 N48 1.471(7)
C165 C168 1.384(9)
C167 N91 1.442(8)
C173 C198 1.392(11)
C173 N92 1.351(8)
C174 C195 1.364(13)
C174 C198 1.383(13)
Fe3 N8 1.894(4)
Fe3 N12 1.999(4)
Fe3 N15 1.991(4)
Fe3 N18 2.005(4)
Fe3 N21 1.963(4)
Fe3 N23 1.890(4)
Fe4 N4 1.911(3)
Fe4 N6 2.031(4)
Fe4 N9 1.907(4)
Fe4 N10 1.988(4)
Fe4 N26 1.996(4)
Fe4 N38 2.004(4)
N20 Zn1 2.144(4)
N22 Zn2 2.109(4)
N32 Zn1 2.148(4)
N36 Zn1 2.147(4)
N48 Zn2 2.139(4)
N82 Zn1 2.128(4)
N91 Zn2 2.159(5)
N92 Zn2 2.129(5)
O3 Zn1 2.097(3)
O5 Zn2 2.218(3)
O11 Zn2 2.179(3)
O24 Zn1 2.301(3)
F41 P40 1.590(4)
F42 P40 1.577(4)
F43 P40 1.606(4)
F44 P40 1.614(3)
F45 P40 1.589(3)
F46 P40 1.596(4)
F31 P30 1.546(4)
F32 P30 1.574(4)
F33 P30 1.602(4)
F34 P30 1.581(4)
F35 P30 1.566(4)
F36 P30 1.604(3)
F11 P10 1.594(4)
F12 P10 1.578(5)
F13 P10 1.580(4)
F14 P10 1.576(5)
F15 P10 1.611(4)
F16 P10 1.598(4)
F21 P20 1.591(4)
F22 P20 1.579(3)
F23 P20 1.593(3)
F24 P20 1.590(4)
F25 P20 1.573(3)
F26 P20 1.602(3)
F51 P50 1.935(14)
F52 P50 1.487(13)
F53 P50 1.502(13)
F54 P60 1.625(13)
F55 P60 1.457(13)
F56 P50 1.537(14)
P50 F61 1.525(12)
P50 F66 1.919(13)
F62 P60 1.478(11)
F64 P60 1.550(12)
F65 P60 1.594(12)
P60 F3 1.986(13)
O45 N50 1.137(10)
O45 N50A 1.299(10)
O77 N50 1.413(10)
O77 N50A 1.104(9)
N50 O8 1.178(11)
N50A O169 1.284(12)
N200 C201 1.126(8)
C201 C202 1.450(10)

loop_
_geom_torsion_atom_site_label_1
_geom_torsion_atom_site_label_2
_geom_torsion_atom_site_label_3
_geom_torsion_atom_site_label_4
_geom_torsion
C3 C4 C47 C80 179.1(5)
C3 C4 C47 N38 -1.2(7)
C4 C3 C6 C2 -0.3(8)
C4 C47 C80 C46 8.6(8)
C4 C47 C80 N9 -174.9(4)
C4 C47 N38 C2 0.6(7)
C4 C47 N38 Fe4 178.6(4)
C6 C2 N38 C47 0.1(7)
C6 C2 N38 Fe4 -177.6(4)
C6 C3 C4 C47 1.0(8)
C19 C40 N8 C53 -0.4(7)
C19 C40 N8 Fe3 170.1(3)
C19 C59 C100 C93 121.5(6)
C19 C59 C100 C128 -54.8(7)
C25 C39 C58 C121 176.0(4)
C25 C39 N23 C87 -176.6(4)
C25 C39 N23 Fe3 2.1(5)
C25 C65 C108 C88 -1.4(7)
C31 C96 C102 C42 -178.0(4)
C31 C96 N4 C43 176.5(4)
C31 C96 N4 Fe4 -4.7(5)
C34 C40 N8 C53 -177.2(4)
C34 C40 N8 Fe3 -6.7(5)
C34 C75 C142 C131 1.1(8)
C37 C64 C85 O3 179.1(4)
C37 C64 C85 O24 -5.2(7)
C39 C25 C65 C108 -175.5(4)
C39 C25 N12 C52 176.3(4)
C39 C25 N12 Fe3 0.1(5)
C39 C58 C121 C78 -179.0(4)
C39 C58 C121 C95 0.1(7)
C40 C19 C59 C51 2.7(7)
C40 C19 C59 C100 -176.3(4)
C40 C34 C75 C142 179.8(5)
C40 C34 N15 C83 -179.9(4)
C40 C34 N15 Fe3 0.6(5)
C41 C64 C85 O3 -5.4(7)
C41 C64 C85 O24 170.3(4)
C42 C63 C67 C54 -179.0(4)
C42 C63 C67 C119 1.4(7)
C42 C63 C107 C130 -180.0(5)
C43 C44 C115 C161 -176.5(5)
C43 C44 N10 C99 177.6(4)
C43 C44 N10 Fe4 3.1(5)
C44 C43 C79 C42 178.7(5)
C44 C43 N4 C96 -177.0(4)
C44 C43 N4 Fe4 4.3(5)
C44 C115 C161 C133 -1.7(9)
C46 C62 C105 C113 -131.4(6)
C46 C62 C105 C116 48.8(7)
C46 C62 C127 C56 -1.2(7)
C46 C80 N9 C56 -0.7(6)
C46 C80 N9 Fe4 169.7(3)
C47 C80 N9 C56 -177.4(4)
C47 C80 N9 Fe4 -7.1(5)
C51 C53 C57 C138 -6.9(8)
C51 C53 C57 N18 173.1(5)
C51 C53 N8 C40 0.2(7)
C51 C53 N8 Fe3 -170.5(3)
C51 C59 C100 C93 -57.4(7)
C51 C59 C100 C128 126.2(5)
C52 C88 C108 C65 -0.3(7)
C53 C51 C59 C19 -3.0(7)
C53 C51 C59 C100 176.0(4)
C53 C57 C138 C123 -177.9(5)
C53 C57 N18 C122 178.5(4)
C53 C57 N18 Fe3 0.7(5)
C54 C67 C119 N32 -38.6(6)
C56 C72 C109 C129 -174.7(4)
C56 C72 N26 C84 175.4(4)
C56 C72 N26 Fe4 -1.0(5)
C57 C53 N8 C40 178.9(4)
C57 C53 N8 Fe3 8.2(5)
C58 C39 N23 C87 0.9(7)
C58 C39 N23 Fe3 179.6(3)
C59 C19 C40 C34 175.2(4)
C59 C19 C40 N8 -1.0(7)
C59 C51 C53 C57 -176.9(5)
C59 C51 C53 N8 1.6(7)
C59 C100 C128 C165 178.9(5)
C60 C76 C81 N6 -1.6(7)
C62 C46 C80 C47 173.3(4)
C62 C46 C80 N9 -2.9(7)
C62 C105 C113 C170 178.4(6)
C62 C105 C116 C118 5.7(9)
C62 C105 C116 C143 -178.2(5)
C63 C42 C79 C43 -178.9(4)
C63 C42 C102 C96 178.7(4)
C63 C67 C119 N32 141.0(4)
C63 C107 C130 C148 -0.9(9)
C64 C37 C111 C73 -4.4(8)
C64 C41 C89 C73 -2.4(7)
C64 C85 O3 Zn1 172.3(3)
C64 C85 O24 Zn1 -172.4(4)
C65 C25 C39 C58 -0.3(7)
C65 C25 C39 N23 177.0(4)
C65 C25 N12 C52 -2.2(6)
C65 C25 N12 Fe3 -178.3(3)
C66 C125 C134 C166 0.7(9)
C66 C160 N48 C118 -156.1(5)
C66 C160 N48 Zn2 -29.1(6)
C67 C54 C148 C130 0.2(8)
C67 C63 C107 C130 -0.3(8)
C67 C119 N32 C86 -61.6(5)
C67 C119 N32 Zn1 174.5(3)
C68 C136 N20 C103 88.2(5)
C68 C136 N20 Zn1 -36.4(5)
C68 C153 C163 C156 1.0(9)
C71 C87 C95 C121 178.8(5)
C71 C87 N23 C39 -179.8(4)
C71 C87 N23 Fe3 1.5(5)
C71 C151 C171 C158 0.5(9)
C72 C56 C127 C62 179.3(4)
C72 C56 N9 C80 -178.1(4)
C72 C56 N9 Fe4 11.5(5)
C72 C109 C129 C117 0.7(8)
C73 C98 O5 Zn2 -174.7(4)
C73 C98 O11 Zn2 174.7(4)
C75 C34 C40 C19 6.4(8)
C75 C34 C40 N8 -177.1(4)
C75 C34 N15 C83 0.7(7)
C75 C34 N15 Fe3 -178.7(4)
C76 C60 C120 C31 3.7(7)
C76 C81 N6 C31 2.0(7)
C76 C81 N6 Fe4 -172.2(4)
C79 C42 C63 C67 -133.9(5)
C79 C42 C63 C107 45.8(6)
C79 C42 C102 C96 1.8(7)
C79 C43 C44 C115 -5.4(8)
C79 C43 C44 N10 176.8(5)
C79 C43 N4 C96 1.7(7)
C79 C43 N4 Fe4 -177.1(3)
C80 C46 C62 C105 -176.8(4)
C80 C46 C62 C127 3.7(6)
C80 C47 N38 C2 -179.6(4)
C80 C47 N38 Fe4 -1.6(5)
C83 C131 C142 C75 -1.1(8)
C84 C117 C129 C109 -1.5(8)
C86 C97 C152 C176 -179.7(6)
C86 C97 N82 C147 -179.9(5)
C86 C97 N82 Zn1 -5.8(6)
C87 C71 C151 C171 -179.5(5)
C87 C71 N21 C141 178.5(4)
C87 C71 N21 Fe3 -0.5(5)
C87 C95 C121 C58 1.0(7)
C87 C95 C121 C78 -179.9(4)
C88 C52 N12 C25 0.4(6)
C88 C52 N12 Fe3 175.9(3)
C89 C41 C64 C37 1.6(7)
C89 C41 C64 C85 -173.9(4)
C89 C73 C98 O5 -36.9(7)
C89 C73 C98 O11 144.4(5)
C89 C73 C111 C37 3.6(7)
C93 C100 C128 C165 2.4(9)
C93 C124 C168 C165 0.6(10)
C93 C137 N91 C167 -32.3(7)
C93 C137 N91 Zn2 -166.8(4)
C95 C87 N23 C39 0.3(7)
C95 C87 N23 Fe3 -178.4(4)
C96 C31 C120 C60 174.9(4)
C96 C31 N6 C81 -177.9(4)
C96 C31 N6 Fe4 -3.0(5)
C97 C86 N32 C119 -172.2(4)
C97 C86 N32 Zn1 -41.6(5)
C97 C152 C176 C150 -0.5(12)
C98 C73 C89 C41 179.5(4)
C98 C73 C111 C37 -176.1(5)
C99 C133 C161 C115 1.5(9)
C100 C93 C124 C168 -1.3(9)
C100 C93 C137 N91 121.9(6)
C100 C128 C165 C168 -3.1(10)
C102 C42 C63 C67 49.3(7)
C102 C42 C63 C107 -131.0(5)
C102 C42 C79 C43 -2.0(7)
C102 C96 N4 C43 -1.9(7)
C102 C96 N4 Fe4 176.9(3)
C105 C62 C127 C56 179.4(4)
C105 C113 C170 C154 -0.2(11)
C105 C116 C118 N48 107.0(6)
C105 C116 C143 C154 -0.2(10)
C107 C63 C67 C54 1.3(7)
C107 C63 C67 C119 -178.3(5)
C107 C130 C148 C54 0.9(9)
C109 C72 N26 C84 0.2(6)
C109 C72 N26 Fe4 -176.2(3)
C110 C78 C121 C58 -66.7(7)
C110 C78 C121 C95 114.2(6)
C110 C78 C144 C140 1.5(9)
C110 C103 N20 C136 52.6(5)
C110 C103 N20 Zn1 175.7(3)
C110 C106 C172 C140 2.1(9)
C111 C37 C64 C41 1.8(7)
C111 C37 C64 C85 177.3(4)
C111 C73 C89 C41 -0.2(7)
C111 C73 C98 O5 142.8(5)
C111 C73 C98 O11 -36.0(7)
C112 C122 N18 C57 -0.1(7)
C112 C122 N18 Fe3 177.4(4)
C112 C123 C138 C57 -1.1(8)
C113 C105 C116 C118 -174.1(6)
C113 C105 C116 C143 2.0(9)
C115 C44 N10 C99 -0.2(7)
C115 C44 N10 Fe4 -174.7(4)
C116 C105 C113 C170 -1.8(9)
C116 C118 N48 C160 -46.4(6)
C116 C118 N48 Zn2 -170.7(3)
C116 C143 C154 C170 -1.8(11)
C117 C84 N26 C72 -1.0(7)
C117 C84 N26 Fe4 175.0(4)
C118 C116 C143 C154 176.1(6)
C120 C31 C96 C102 4.7(7)
C120 C31 C96 N4 -173.6(4)
C120 C31 N6 C81 0.6(6)
C120 C31 N6 Fe4 175.5(3)
C120 C60 C76 C81 -1.3(7)
C121 C78 C110 C103 -6.6(8)
C121 C78 C110 C106 175.6(5)
C121 C78 C144 C140 -176.1(5)
C122 C112 C123 C138 -0.4(8)
C123 C112 C122 N18 1.0(8)
C124 C93 C100 C59 -176.5(5)
C124 C93 C100 C128 -0.2(8)
C124 C93 C137 N91 -61.9(7)
C125 C66 C160 N48 -156.7(5)
C125 C66 N22 C101 -1.4(7)
C125 C66 N22 Zn2 173.0(4)
C125 C134 C166 C101 -1.7(8)
C127 C56 C72 C109 -12.8(7)
C127 C56 C72 N26 172.1(4)
C127 C56 N9 C80 3.4(6)
C127 C56 N9 Fe4 -167.0(3)
C127 C62 C105 C113 48.0(7)
C127 C62 C105 C116 -131.8(6)
C128 C165 C168 C124 1.6(10)
C131 C83 N15 C34 -0.7(7)
C131 C83 N15 Fe3 178.7(4)
C133 C99 N10 C44 -0.1(8)
C133 C99 N10 Fe4 173.8(4)
C136 C68 C153 C163 -177.3(5)
C136 C68 N36 C149 176.3(4)
C136 C68 N36 Zn1 -12.8(5)
C137 C93 C100 C59 -0.2(8)
C137 C93 C100 C128 176.1(5)
C137 C93 C124 C168 -177.7(6)
C138 C57 N18 C122 -1.5(7)
C138 C57 N18 Fe3 -179.3(4)
C141 C158 C171 C151 -1.1(9)
C143 C116 C118 N48 -69.1(7)
C143 C154 C170 C113 1.9(11)
C144 C78 C110 C103 175.9(5)
C144 C78 C110 C106 -1.8(8)
C144 C78 C121 C58 110.8(6)
C144 C78 C121 C95 -68.3(7)
C144 C140 C172 C106 -2.5(10)
C147 C150 C176 C152 1.1(12)
C148 C54 C67 C63 -1.3(7)
C148 C54 C67 C119 178.3(5)
C149 C156 C163 C153 -0.9(9)
C150 C147 N82 C97 -0.1(9)
C150 C147 N82 Zn1 -173.4(5)
C151 C71 C87 C95 0.0(9)
C151 C71 C87 N23 -179.9(5)
C151 C71 N21 C141 -2.2(8)
C151 C71 N21 Fe3 178.8(4)
C152 C97 N82 C147 0.8(8)
C152 C97 N82 Zn1 174.9(5)
C153 C68 C136 N20 -148.8(5)
C153 C68 N36 C149 -1.1(8)
C153 C68 N36 Zn1 169.8(4)
C156 C149 N36 C68 1.3(8)
C156 C149 N36 Zn1 -168.4(4)
C158 C141 N21 C71 1.4(8)
C158 C141 N21 Fe3 -179.7(4)
C159 C167 N91 C137 -130.2(5)
C159 C167 N91 Zn2 4.7(7)
C160 C66 C125 C134 -174.2(5)
C160 C66 N22 C101 174.0(5)
C160 C66 N22 Zn2 -11.6(6)
C166 C101 N22 C66 0.3(7)
C166 C101 N22 Zn2 -173.3(4)
C167 C159 C195 C174 178.6(11)
C167 C159 N92 C173 -178.2(6)
C167 C159 N92 Zn2 4.6(7)
C172 C106 C110 C78 0.1(8)
C172 C106 C110 C103 -177.8(5)
C172 C140 C144 C78 0.7(10)
C195 C159 C167 N91 174.8(7)
C195 C159 N92 C173 0.8(11)
C195 C159 N92 Zn2 -176.5(6)
C195 C174 C198 C173 3(2)
C198 C173 N92 C159 0.8(13)
C198 C173 N92 Zn2 177.8(9)
C198 C174 C195 C159 -2(2)
N4 C43 C44 C115 173.1(5)
N4 C43 C44 N10 -4.6(6)
N4 C43 C79 C42 0.3(7)
N4 C96 C102 C42 0.1(7)
N6 C31 C96 C102 -176.9(4)
N6 C31 C96 N4 4.9(5)
N6 C31 C120 C60 -3.4(7)
N8 C53 C57 C138 174.6(5)
N8 C53 C57 N18 -5.4(6)
N9 C56 C72 C109 168.8(4)
N9 C56 C72 N26 -6.3(5)
N9 C56 C127 C62 -2.4(6)
N10 C44 C115 C161 1.1(8)
N10 C99 C133 C161 -0.6(9)
N12 C25 C39 C58 -178.7(4)
N12 C25 C39 N23 -1.3(5)
N12 C25 C65 C108 2.7(7)
N12 C52 C88 C108 0.8(7)
N12 Fe3 N8 C40 -82.7(4)
N12 Fe3 N8 C53 88.0(4)
N12 Fe3 N23 C39 -1.6(3)
N12 Fe3 N23 C87 177.1(4)
N15 C34 C40 C19 -173.0(4)
N15 C34 C40 N8 3.6(6)
N15 C34 C75 C142 -0.9(7)
N15 C83 C131 C142 0.9(8)
N15 Fe3 N8 C40 5.7(3)
N15 Fe3 N8 C53 176.4(4)
N15 Fe3 N23 C39 -89.4(4)
N15 Fe3 N23 C87 89.3(4)
N18 C57 C138 C123 2.1(8)
N18 Fe3 N8 C40 -176.9(4)
N18 Fe3 N8 C53 -6.2(3)
N18 Fe3 N23 C39 91.9(4)
N18 Fe3 N23 C87 -89.4(4)
N20 C103 C110 C78 -115.6(5)
N20 C103 C110 C106 62.2(6)
N21 C71 C87 C95 179.3(5)
N21 C71 C87 N23 -0.6(6)
N21 C71 C151 C171 1.2(9)
N21 C141 C158 C171 0.2(9)
N21 Fe3 N8 C40 95.8(4)
N21 Fe3 N8 C53 -93.5(4)
N21 Fe3 N23 C39 179.9(4)
N21 Fe3 N23 C87 -1.4(4)
N22 C66 C125 C134 0.9(8)
N22 C66 C160 N48 28.0(7)
N22 C101 C166 C134 1.2(8)
N23 C39 C58 C121 -1.1(7)
N23 C87 C95 C121 -1.3(7)
N26 C72 C109 C129 -0.1(7)
N26 C84 C117 C129 1.6(8)
N32 C86 C97 C152 -147.8(6)
N32 C86 C97 N82 33.0(7)
N36 C68 C136 N20 33.8(6)
N36 C68 C153 C163 0.0(9)
N36 C149 C156 C163 -0.3(9)
N38 C2 C6 C3 -0.2(8)
N38 C47 C80 C46 -171.1(4)
N38 C47 C80 N9 5.3(5)
N82 C97 C152 C176 -0.5(10)
N82 C147 C150 C176 -0.8(11)
N92 C159 C167 N91 -6.3(9)
N92 C159 C195 C174 -0.2(16)
N92 C173 C198 C174 -3(2)
O3 C85 O24 Zn1 3.2(4)
O5 C98 O11 Zn2 -4.1(5)
O11 C98 O5 Zn2 4.0(5)
O24 C85 O3 Zn1 -3.6(5)
N50 O45 N50A O77 -111(2)
N50 O45 N50A O169 83(2)
N50 O77 N50A O45 74(3)
N50 O77 N50A O169 -119(3)
N50A O45 N50 O77 40.4(17)
N50A O45 N50 O8 -139(3)
N50A O77 N50 O45 -78(3)
N50A O77 N50 O8 102(3)

loop_
_smtbx_masks_void_nr
_smtbx_masks_void_average_x
_smtbx_masks_void_average_y
_smtbx_masks_void_average_z
_smtbx_masks_void_volume
_smtbx_masks_void_count_electrons
1 0.510 -0.331 -0.890 3397.7 1182.1
